data_4079056
loop_
_publ_author_name
'Otten, Edwin'
'Meetsma, Auke'
'Hessen, Bart'

_publ_section_related_literature
;
;
_publ_section_title
;
 ansa-Cyclopentadienyl-Arene Tantalum Complexes: Structure and Reactivity
 of Neutral, Cationic, and Dicationic Derivatives
;
_journal_issue 17
_journal_name_full Organometallics
_journal_page_first 6071
_journal_paper_doi 10.1021/om300421m
_journal_volume 31
_journal_year 2012
_chemical_compound_source 'see text'
_chemical_formula_moiety 'C24 H35 O2 Ta, 2(C24 B F20), C4 H8 O'
_chemical_formula_sum 'C76 H43 B2 F40 O3 Ta'
_chemical_formula_weight 1966.68
_chemical_name_systematic ?
_space_group_IT_number 14
_symmetry_cell_setting monoclinic
_symmetry_Int_Tables_number 14
_symmetry_space_group_name_Hall '-P 2ybc'
_symmetry_space_group_name_H-M 'P 1 21/c 1'
_atom_sites_solution_hydrogens geom
_atom_sites_solution_primary heavy
_atom_sites_solution_secondary direct
_audit_creation_date '2008-03-20  11:56:30'
_audit_creation_method
;
 PLATON <TABLE ACC> option    (version :: 110308)
 SHELXL97-2 & Manual Editing
;
_audit_update_record
;
?

2010-01-14 # Formatted by publCIF
;
_cell_angle_alpha 90
_cell_angle_beta 104.323(2)
_cell_angle_gamma 90
_cell_formula_units_Z 4
_cell_length_a 20.626(3)
_cell_length_b 14.384(2)
_cell_length_c 24.493(4)
_cell_measurement_reflns_used 7391
_cell_measurement_temperature 100(1)
_cell_measurement_theta_max 23.91
_cell_measurement_theta_min 2.46
_cell_volume 7040.8(18)
_computing_cell_refinement 'SAINT-Plus (Bruker, 2007)'
_computing_data_collection 'SMART (Bruker, 2007)'
_computing_data_reduction SAINT-Plus
_computing_molecular_graphics
;
 PLATON (Spek, 2003)
 PLUTO (Meetsma, 2007)
;
_computing_publication_material 'PLATON (Spek, 2003)'
_computing_structure_refinement 'SHELXL-97 (Sheldrick, 1997)'
_computing_structure_solution
;
 DIRDIF-07 (Beurskens et al., 2007)
;
_diffrn_ambient_temperature 100(1)
_diffrn_detector_area_resol_mean 66.06
_diffrn_measured_fraction_theta_full 0.994
_diffrn_measured_fraction_theta_max 0.985
_diffrn_measurement_device_type
;
  Bruker Smart Apex; CCD area detector
;
_diffrn_measurement_method '\f and \w scans'
_diffrn_radiation_detector
;
  CCD area-detector
;
_diffrn_radiation_monochromator 'parallel mounted graphite'
_diffrn_radiation_source 'fine focus sealed Siemens Mo tube '
_diffrn_radiation_type MoK\a
_diffrn_radiation_wavelength 0.71073
_diffrn_reflns_av_R_equivalents 0.0877
_diffrn_reflns_av_sigmaI/netI 0.0939
_diffrn_reflns_limit_h_max 26
_diffrn_reflns_limit_h_min -26
_diffrn_reflns_limit_k_max 18
_diffrn_reflns_limit_k_min -18
_diffrn_reflns_limit_l_max 31
_diffrn_reflns_limit_l_min -30
_diffrn_reflns_number 57573
_diffrn_reflns_reduction_process
;
 Intensity data were corrected for Lorentz and polarization
  effects, decay and absorption and reduced to F~o~^2^
  using SAINT-Plus & SADABS (Bruker, 2007).
;
_diffrn_reflns_theta_full 25.00
_diffrn_reflns_theta_max 27.10
_diffrn_reflns_theta_min 2.46
_diffrn_standards_decay_% 0
_diffrn_standards_number 0
_exptl_absorpt_coefficient_mu 1.720
_exptl_absorpt_correction_T_max 0.8715
_exptl_absorpt_correction_T_min 0.4189
_exptl_absorpt_correction_type multi-scan
_exptl_absorpt_process_details '(SADABS, (Bruker, 2007))'
_exptl_crystal_colour blue
_exptl_crystal_density_diffrn 1.855
_exptl_crystal_density_method 'not measured'
_exptl_crystal_description platelet
_exptl_crystal_F_000 3864
_exptl_crystal_size_max 0.52
_exptl_crystal_size_mid 0.18
_exptl_crystal_size_min 0.08
_refine_diff_density_max 1.494
_refine_diff_density_min -1.099
_refine_diff_density_rms 0.133
_refine_ls_extinction_method none
_refine_ls_goodness_of_fit_ref 0.963
_refine_ls_hydrogen_treatment constr
_refine_ls_matrix_type full
_refine_ls_number_parameters 1113
_refine_ls_number_reflns 15316
_refine_ls_number_restraints 0
_refine_ls_restrained_S_all 0.963
_refine_ls_R_factor_all 0.0830
_refine_ls_R_factor_gt 0.0471
_refine_ls_shift/su_max 0.001
_refine_ls_shift/su_mean 0.000
_refine_ls_structure_factor_coef Fsqd
_refine_ls_weighting_details 'calc w=1/[\s^2^(Fo^2^)+(0.0438P)^2^+0.0P] where P=(Fo^2^+2Fc^2^)/3'
_refine_ls_weighting_scheme calc
_refine_ls_wR_factor_gt 0.0904
_refine_ls_wR_factor_ref 0.1029
_reflns_number_gt 10542
_reflns_number_total 15316
_reflns_threshold_expression I>2\s(I)
_cod_data_source_file om300421m_si_002.cif
_cod_data_source_block DATNAM
_cod_original_sg_symbol_H-M 'P 21/c'
_cod_database_code 4079056
_vrn_publ_code_number_frames 1800
_vrn_publ_code_frame_time_sec 10.0
_vrn_publ_code_meas_time_hour 7.9

loop_
_symmetry_equiv_pos_site_id
_symmetry_equiv_pos_as_xyz
1 x,y,z
2 -x,1/2+y,1/2-z
3 -x,-y,-z
4 x,1/2-y,1/2+z

loop_
_atom_site_aniso_label
_atom_site_aniso_U_11
_atom_site_aniso_U_22
_atom_site_aniso_U_33
_atom_site_aniso_U_23
_atom_site_aniso_U_13
_atom_site_aniso_U_12
Ta1 0.0191(1) 0.0165(1) 0.0137(1) -0.0002(1) 0.0027(1) -0.0008(1)
O11 0.0166(19) 0.0248(16) 0.0153(17) 0.0048(13) 0.0028(15) 0.0008(14)
O12 0.035(2) 0.0277(17) 0.0189(19) 0.0040(14) 0.0012(17) -0.0145(16)
C124B 0.061(13) 0.035(10) 0.021(7) 0.007(6) -0.002(6) -0.023(9)
C11 0.023(3) 0.028(2) 0.021(3) -0.005(2) 0.007(2) 0.006(2)
C12 0.042(4) 0.022(2) 0.021(3) 0.001(2) 0.012(3) 0.013(2)
C13 0.037(3) 0.020(2) 0.023(3) -0.007(2) 0.005(3) 0.000(2)
C14 0.028(3) 0.026(2) 0.014(3) -0.003(2) 0.002(2) 0.008(2)
C15 0.021(3) 0.025(2) 0.019(3) -0.001(2) 0.013(2) 0.008(2)
C16 0.016(3) 0.026(2) 0.016(2) 0.003(2) 0.003(2) 0.000(2)
C17 0.023(3) 0.039(3) 0.023(3) 0.005(2) 0.008(2) -0.001(2)
C18 0.025(3) 0.030(3) 0.019(3) 0.002(2) 0.007(2) 0.003(2)
C19 0.026(3) 0.016(2) 0.016(3) 0.0044(18) 0.006(2) 0.001(2)
C110 0.023(3) 0.023(2) 0.014(2) 0.0030(18) 0.003(2) 0.001(2)
C111 0.021(3) 0.018(2) 0.023(3) 0.0018(19) 0.004(2) 0.0041(19)
C112 0.016(3) 0.023(2) 0.015(3) 0.0013(18) 0.007(2) 0.0001(19)
C113 0.025(3) 0.017(2) 0.017(3) -0.0031(19) 0.001(2) 0.002(2)
C114 0.021(3) 0.012(2) 0.024(3) 0.0014(18) 0.002(2) 0.0008(19)
C115 0.020(3) 0.040(3) 0.019(3) -0.002(2) 0.003(2) -0.001(2)
C116 0.027(3) 0.030(3) 0.017(3) -0.004(2) 0.004(2) -0.001(2)
C117 0.018(3) 0.027(2) 0.017(3) 0.003(2) 0.001(2) 0.001(2)
C118 0.025(3) 0.027(2) 0.028(3) 0.006(2) 0.005(2) 0.000(2)
C119 0.026(3) 0.031(3) 0.026(3) 0.012(2) 0.006(2) 0.003(2)
C120 0.029(3) 0.034(3) 0.031(3) 0.010(2) 0.012(3) 0.008(2)
C121 0.035(4) 0.033(3) 0.020(3) -0.001(2) -0.008(2) -0.013(2)
C122 0.025(3) 0.029(3) 0.037(3) -0.005(2) 0.007(3) -0.004(2)
C123 0.051(5) 0.053(4) 0.054(4) 0.019(3) -0.004(4) -0.027(3)
C124A 0.057(12) 0.003(7) 0.026(8) 0.009(5) 0.018(7) -0.005(6)
F22 0.0300(18) 0.0299(14) 0.0175(15) 0.0004(11) 0.0074(13) 0.0063(12)
F23 0.0285(17) 0.0385(15) 0.0137(15) -0.0036(12) 0.0088(13) -0.0025(13)
F24 0.0231(17) 0.0331(15) 0.0276(16) -0.0125(12) 0.0104(14) 0.0024(12)
F25 0.0278(18) 0.0230(13) 0.0297(16) 0.0011(12) 0.0074(14) 0.0080(12)
F26 0.0310(18) 0.0263(13) 0.0167(15) 0.0025(11) 0.0061(13) 0.0048(12)
F28 0.0384(18) 0.0200(13) 0.0210(15) -0.0041(11) 0.0123(14) 0.0006(12)
F29 0.064(2) 0.0194(14) 0.0362(19) 0.0059(12) 0.0255(17) 0.0008(14)
F210 0.062(2) 0.0409(17) 0.0202(16) 0.0086(13) 0.0218(16) 0.0083(16)
F211 0.046(2) 0.0410(17) 0.0137(15) -0.0055(12) 0.0093(14) -0.0005(14)
F212 0.0353(18) 0.0218(13) 0.0186(15) -0.0052(11) 0.0077(13) -0.0021(12)
F214 0.0205(16) 0.0217(13) 0.0229(15) 0.0019(11) -0.0012(12) 0.0062(11)
F215 0.0188(17) 0.0290(15) 0.0379(18) -0.0013(13) -0.0010(14) -0.0018(12)
F216 0.0335(18) 0.0216(14) 0.0351(18) 0.0012(12) 0.0120(15) -0.0069(12)
F217 0.0287(17) 0.0224(13) 0.0228(15) 0.0095(11) 0.0063(13) 0.0062(12)
F218 0.0215(16) 0.0291(14) 0.0193(15) 0.0039(11) 0.0029(13) 0.0039(12)
F220 0.0265(17) 0.0218(13) 0.0182(14) -0.0048(11) 0.0090(13) -0.0014(11)
F221 0.0241(17) 0.0306(15) 0.0306(17) 0.0002(12) 0.0112(14) 0.0033(12)
F222 0.0197(17) 0.0401(17) 0.0429(19) -0.0056(14) 0.0041(15) -0.0048(13)
F223 0.0271(18) 0.0325(15) 0.0356(18) -0.0113(13) 0.0001(14) -0.0036(13)
F224 0.0245(17) 0.0252(14) 0.0295(16) -0.0111(12) 0.0072(14) 0.0008(12)
C21 0.023(3) 0.016(2) 0.016(2) -0.0032(18) 0.003(2) -0.001(2)
C22 0.019(3) 0.020(2) 0.013(2) -0.0002(19) -0.002(2) -0.001(2)
C23 0.018(3) 0.025(2) 0.015(3) -0.0042(19) 0.003(2) -0.005(2)
C24 0.012(3) 0.025(2) 0.026(3) -0.013(2) 0.006(2) -0.006(2)
C25 0.015(3) 0.020(2) 0.024(3) -0.0042(19) 0.003(2) 0.001(2)
C26 0.024(3) 0.019(2) 0.017(3) -0.0044(19) 0.007(2) -0.002(2)
C27 0.018(3) 0.019(2) 0.019(3) -0.0027(19) 0.005(2) 0.0071(19)
C28 0.031(3) 0.020(2) 0.016(3) -0.0019(19) 0.009(2) 0.008(2)
C29 0.042(4) 0.012(2) 0.034(3) 0.005(2) 0.020(3) 0.006(2)
C210 0.036(3) 0.034(3) 0.018(3) 0.005(2) 0.013(2) 0.010(2)
C211 0.030(3) 0.032(3) 0.015(3) -0.004(2) 0.005(2) 0.007(2)
C212 0.022(3) 0.022(2) 0.023(3) 0.002(2) 0.010(2) 0.004(2)
C213 0.015(3) 0.025(2) 0.012(2) 0.0019(18) 0.006(2) 0.002(2)
C214 0.023(3) 0.019(2) 0.017(3) 0.0044(18) 0.008(2) 0.007(2)
C215 0.011(3) 0.028(2) 0.021(3) -0.005(2) 0.001(2) -0.002(2)
C216 0.024(3) 0.017(2) 0.022(3) -0.0005(19) 0.012(2) -0.001(2)
C217 0.027(3) 0.017(2) 0.019(3) 0.0074(19) 0.013(2) 0.010(2)
C218 0.015(3) 0.027(2) 0.012(2) -0.0002(19) 0.005(2) 0.004(2)
C219 0.023(3) 0.019(2) 0.012(2) 0.0037(18) 0.004(2) 0.001(2)
C220 0.020(3) 0.017(2) 0.015(2) 0.0007(19) 0.004(2) -0.003(2)
C221 0.022(3) 0.019(2) 0.022(3) 0.0013(19) 0.013(2) 0.006(2)
C222 0.018(3) 0.024(2) 0.024(3) 0.005(2) 0.007(2) -0.001(2)
C223 0.026(3) 0.021(2) 0.023(3) -0.002(2) 0.001(2) -0.001(2)
C224 0.026(3) 0.020(2) 0.019(3) -0.0018(19) 0.005(2) 0.004(2)
B2 0.024(3) 0.021(2) 0.014(3) 0.000(2) 0.006(3) 0.005(2)
F32 0.0163(16) 0.0357(15) 0.0238(16) 0.0034(12) 0.0002(12) 0.0009(12)
F33 0.0157(17) 0.066(2) 0.0321(18) 0.0028(15) 0.0056(14) -0.0043(15)
F34 0.0261(19) 0.080(2) 0.0370(19) 0.0162(17) 0.0152(16) -0.0136(17)
F35 0.0321(19) 0.0458(17) 0.0193(16) 0.0086(13) 0.0056(14) -0.0071(14)
F36 0.0188(16) 0.0332(15) 0.0189(15) 0.0033(12) 0.0048(13) -0.0017(12)
F38 0.0259(17) 0.0183(12) 0.0231(15) -0.0010(11) 0.0049(13) -0.0011(11)
F39 0.0292(18) 0.0303(15) 0.0297(17) 0.0010(12) 0.0040(14) 0.0126(13)
F310 0.0154(17) 0.0482(18) 0.0359(18) -0.0016(14) 0.0047(14) 0.0087(13)
F311 0.0172(16) 0.0383(16) 0.0359(18) -0.0072(13) 0.0074(14) -0.0088(13)
F312 0.0225(16) 0.0203(13) 0.0252(15) 0.0034(11) 0.0068(13) -0.0036(11)
F314 0.0245(17) 0.0273(14) 0.0169(15) -0.0033(11) 0.0002(13) -0.0008(12)
F315 0.0306(18) 0.0302(15) 0.0287(17) -0.0128(12) 0.0116(14) -0.0064(13)
F316 0.041(2) 0.0199(14) 0.0441(19) -0.0077(12) 0.0169(16) 0.0033(13)
F317 0.039(2) 0.0284(15) 0.0310(18) 0.0080(13) 0.0046(15) 0.0128(13)
F318 0.0264(17) 0.0269(14) 0.0200(15) 0.0005(12) 0.0009(13) 0.0048(12)
F320 0.0277(17) 0.0284(15) 0.0234(16) 0.0055(11) 0.0093(13) -0.0026(12)
F321 0.043(2) 0.0559(19) 0.0194(16) 0.0099(14) 0.0141(15) 0.0088(16)
F322 0.066(3) 0.060(2) 0.0184(17) -0.0109(15) 0.0063(17) 0.0129(18)
F323 0.059(2) 0.0323(16) 0.0378(19) -0.0202(14) 0.0040(17) -0.0083(15)
F324 0.0364(19) 0.0256(14) 0.0297(17) -0.0011(12) 0.0069(14) -0.0094(13)
C31 0.018(3) 0.015(2) 0.017(3) -0.0040(18) 0.003(2) -0.0029(19)
C32 0.021(3) 0.028(2) 0.016(3) -0.0001(19) 0.003(2) 0.002(2)
C33 0.015(3) 0.043(3) 0.024(3) -0.006(2) 0.004(2) -0.002(2)
C34 0.022(3) 0.047(3) 0.023(3) -0.001(2) 0.012(2) -0.011(2)
C35 0.026(3) 0.030(3) 0.015(3) 0.004(2) 0.004(2) -0.004(2)
C36 0.011(3) 0.022(2) 0.020(3) -0.0065(19) 0.005(2) -0.0043(19)
C37 0.019(3) 0.020(2) 0.011(2) 0.0002(18) 0.005(2) 0.0009(19)
C38 0.028(3) 0.020(2) 0.007(2) -0.0006(17) 0.010(2) -0.006(2)
C39 0.020(3) 0.029(2) 0.017(3) 0.004(2) 0.007(2) 0.010(2)
C310 0.013(3) 0.039(3) 0.013(2) -0.002(2) 0.003(2) 0.006(2)
C311 0.018(3) 0.026(2) 0.018(3) -0.003(2) 0.006(2) -0.004(2)
C312 0.021(3) 0.021(2) 0.017(3) 0.0014(18) 0.006(2) 0.002(2)
C313 0.010(3) 0.022(2) 0.018(3) -0.0008(19) 0.003(2) -0.0012(19)
C314 0.012(3) 0.023(2) 0.021(3) 0.0037(19) 0.002(2) -0.0021(19)
C315 0.018(3) 0.029(2) 0.019(3) -0.005(2) 0.003(2) -0.007(2)
C316 0.020(3) 0.018(2) 0.036(3) -0.006(2) 0.015(2) -0.004(2)
C317 0.015(3) 0.026(2) 0.026(3) 0.004(2) 0.007(2) 0.004(2)
C318 0.014(3) 0.022(2) 0.020(3) 0.002(2) 0.004(2) -0.002(2)
C319 0.020(3) 0.022(2) 0.018(3) 0.0011(19) 0.004(2) 0.004(2)
C320 0.021(3) 0.025(2) 0.018(3) 0.002(2) 0.001(2) 0.004(2)
C321 0.025(3) 0.038(3) 0.021(3) 0.003(2) 0.009(2) 0.010(2)
C322 0.038(4) 0.040(3) 0.018(3) -0.007(2) 0.003(3) 0.014(3)
C323 0.036(4) 0.025(3) 0.026(3) -0.007(2) 0.000(3) 0.008(2)
C324 0.024(3) 0.024(2) 0.025(3) 0.002(2) 0.006(2) 0.006(2)
B3 0.016(3) 0.021(3) 0.027(3) 0.006(2) 0.011(3) -0.001(2)
O4 0.023(2) 0.045(2) 0.032(2) 0.0007(17) 0.0102(18) 0.0022(17)
C41 0.030(3) 0.037(3) 0.034(3) 0.003(2) 0.013(3) -0.001(3)
C42 0.026(3) 0.031(3) 0.048(4) -0.006(3) 0.014(3) 0.001(2)
C43 0.030(3) 0.030(3) 0.048(4) 0.003(2) 0.012(3) 0.000(2)
C44 0.023(3) 0.052(3) 0.035(3) 0.005(3) 0.009(3) 0.004(3)

loop_
_atom_site_label
_atom_site_type_symbol
_atom_site_thermal_displace_type
_atom_site_fract_x
_atom_site_fract_y
_atom_site_fract_z
_atom_site_occupancy
_atom_site_U_iso_or_equiv
Ta1 Ta Uani 0.28507(1) 0.45003(1) 0.23451(1) 1.000 0.0167(1)
O11 O Uani 0.29101(15) 0.4074(2) 0.32229(13) 1.000 0.0191(10)
O12 O Uani 0.19551(17) 0.3578(2) 0.21797(13) 1.000 0.0282(11)
C11 C Uani 0.3960(3) 0.4144(3) 0.2391(2) 1.000 0.0237(16)
C12 C Uani 0.3676(3) 0.3263(3) 0.2433(2) 1.000 0.0276(18)
C13 C Uani 0.3189(3) 0.3085(3) 0.1939(2) 1.000 0.0271(16)
C14 C Uani 0.3139(3) 0.3863(3) 0.15733(19) 1.000 0.0232(16)
C15 C Uani 0.3659(2) 0.4506(3) 0.18356(19) 1.000 0.0203(16)
C16 C Uani 0.3699(2) 0.5511(3) 0.16553(19) 1.000 0.0195(14)
C17 C Uani 0.4384(2) 0.5960(3) 0.1898(2) 1.000 0.0279(17)
C18 C Uani 0.3509(3) 0.5643(3) 0.10175(19) 1.000 0.0244(17)
C19 C Uani 0.3152(3) 0.5811(3) 0.19432(19) 1.000 0.0192(16)
C110 C Uani 0.2454(2) 0.5724(3) 0.1661(2) 1.000 0.0203(14)
C111 C Uani 0.1977(2) 0.5702(3) 0.1975(2) 1.000 0.0209(16)
C112 C Uani 0.2196(2) 0.5726(3) 0.25756(18) 1.000 0.0174(16)
C113 C Uani 0.2856(3) 0.6034(3) 0.28497(19) 1.000 0.0204(16)
C114 C Uani 0.3335(3) 0.6024(3) 0.25389(19) 1.000 0.0196(16)
C115 C Uani 0.1239(2) 0.5672(3) 0.1707(2) 1.000 0.0267(17)
C116 C Uani 0.3020(3) 0.6378(3) 0.34467(19) 1.000 0.0249(17)
C117 C Uani 0.3531(2) 0.3918(3) 0.36667(19) 1.000 0.0213(16)
C118 C Uani 0.3332(3) 0.3134(3) 0.4019(2) 1.000 0.0269(16)
C119 C Uani 0.2584(3) 0.3314(3) 0.3975(2) 1.000 0.0277(17)
C120 C Uani 0.2401(3) 0.4113(3) 0.3551(2) 1.000 0.0305(17)
C121 C Uani 0.1564(3) 0.3405(3) 0.1595(2) 1.000 0.0319(19)
C122 C Uani 0.0949(3) 0.2888(3) 0.1671(2) 1.000 0.0305(17)
C123 C Uani 0.1232(3) 0.2336(4) 0.2202(3) 1.000 0.056(3)
C124A C Uani 0.1934(11) 0.2599(12) 0.2448(9) 0.45(4) 0.027(5)
C124B C Uani 0.1710(13) 0.2932(17) 0.2540(6) 0.55(4) 0.041(6)
H11 H Uiso 0.42903 0.44448 0.26757 1.000 0.0287
H12 H Uiso 0.37968 0.28565 0.27473 1.000 0.0325
H13 H Uiso 0.29305 0.25322 0.18590 1.000 0.0326
H14 H Uiso 0.28229 0.39443 0.12218 1.000 0.0279
H17 H Uiso 0.45248 0.58425 0.23045 1.000 0.0419
H17' H Uiso 0.43527 0.66323 0.18304 1.000 0.0419
H17" H Uiso 0.47135 0.56936 0.17148 1.000 0.0419
H18 H Uiso 0.38681 0.54022 0.08592 1.000 0.0362
H18' H Uiso 0.34439 0.63064 0.09294 1.000 0.0362
H18" H Uiso 0.30937 0.53058 0.08543 1.000 0.0362
H110 H Uiso 0.23191 0.56828 0.12620 1.000 0.0242
H112 H Uiso 0.19001 0.55355 0.27958 1.000 0.0211
H114 H Uiso 0.37883 0.61596 0.27194 1.000 0.0234
H115 H Uiso 0.10409 0.62787 0.17484 1.000 0.0396
H115' H Uiso 0.10298 0.51945 0.18925 1.000 0.0396
H115" H Uiso 0.11656 0.55221 0.13063 1.000 0.0396
H116 H Uiso 0.34863 0.62254 0.36305 1.000 0.0368
H116' H Uiso 0.27234 0.60791 0.36507 1.000 0.0368
H116" H Uiso 0.29585 0.70531 0.34488 1.000 0.0368
H117 H Uiso 0.36648 0.44845 0.38959 1.000 0.0257
H117' H Uiso 0.39025 0.37226 0.35027 1.000 0.0257
H118 H Uiso 0.35957 0.31672 0.44156 1.000 0.0322
H118' H Uiso 0.33998 0.25172 0.38631 1.000 0.0322
H119 H Uiso 0.23142 0.27540 0.38377 1.000 0.0334
H119' H Uiso 0.25112 0.34946 0.43453 1.000 0.0334
H120 H Uiso 0.19467 0.40241 0.33040 1.000 0.0368
H120' H Uiso 0.24173 0.47168 0.37478 1.000 0.0368
H121 H Uiso 0.18211 0.30200 0.13869 1.000 0.0382
H121' H Uiso 0.14375 0.39960 0.13894 1.000 0.0382
H122 H Uiso 0.05975 0.33244 0.17214 1.000 0.0365
H122' H Uiso 0.07633 0.24745 0.13473 1.000 0.0365
H1231 H Uiso 0.09633 0.24558 0.24789 1.000 0.0670
H1231' H Uiso 0.12053 0.16634 0.21135 1.000 0.0670
H1241 H Uiso 0.22487 0.21615 0.23358 0.45(4) 0.0329
H1241' H Uiso 0.20355 0.26332 0.28644 0.45(4) 0.0329
H1242 H Uiso 0.20872 0.25619 0.27652 0.55(4) 0.0497
H1242' H Uiso 0.15049 0.32808 0.28026 0.55(4) 0.0497
F22 F Uani 0.37180(14) 0.02253(17) -0.00474(10) 1.000 0.0255(9)
F23 F Uani 0.44724(14) -0.07942(18) -0.05648(10) 1.000 0.0263(9)
F24 F Uani 0.52468(13) -0.22057(17) -0.00019(11) 1.000 0.0272(9)
F25 F Uani 0.52674(13) -0.25428(16) 0.11060(11) 1.000 0.0268(9)
F26 F Uani 0.45907(14) -0.14740(17) 0.16429(10) 1.000 0.0246(9)
F28 F Uani 0.31894(14) -0.16657(16) 0.14225(11) 1.000 0.0256(9)
F29 F Uani 0.29437(16) -0.21437(17) 0.24014(12) 1.000 0.0376(10)
F210 F Uani 0.32968(16) -0.10052(19) 0.33124(11) 1.000 0.0390(10)
F211 F Uani 0.38199(15) 0.07239(18) 0.31959(11) 1.000 0.0332(10)
F212 F Uani 0.39912(14) 0.12720(16) 0.22192(10) 1.000 0.0251(9)
F214 F Uani 0.49601(13) 0.06853(16) 0.16586(11) 1.000 0.0229(8)
F215 F Uani 0.55042(14) 0.23861(17) 0.17085(12) 1.000 0.0300(10)
F216 F Uani 0.47855(14) 0.38432(17) 0.11349(12) 1.000 0.0295(10)
F217 F Uani 0.35378(13) 0.35167(16) 0.04629(11) 1.000 0.0247(9)
F218 F Uani 0.29849(13) 0.18424(17) 0.04005(10) 1.000 0.0237(9)
F220 F Uani 0.25567(13) 0.12354(16) 0.13440(10) 1.000 0.0216(9)
F221 F Uani 0.12401(13) 0.09835(17) 0.09975(11) 1.000 0.0277(9)
F222 F Uani 0.07260(14) -0.04039(18) 0.02459(12) 1.000 0.0349(10)
F223 F Uani 0.15769(14) -0.15105(18) -0.01563(12) 1.000 0.0331(10)
F224 F Uani 0.28867(13) -0.12809(16) 0.01744(11) 1.000 0.0263(9)
C21 C Uani 0.4092(2) -0.0573(3) 0.08217(19) 1.000 0.0187(14)
C22 C Uani 0.4112(2) -0.0450(3) 0.02614(18) 1.000 0.0184(14)
C23 C Uani 0.4490(2) -0.0966(3) -0.00151(19) 1.000 0.0195(16)
C24 C Uani 0.4886(2) -0.1678(3) 0.0266(2) 1.000 0.0208(16)
C25 C Uani 0.4893(2) -0.1844(3) 0.0823(2) 1.000 0.0200(16)
C26 C Uani 0.4511(2) -0.1283(3) 0.10809(19) 1.000 0.0197(16)
C27 C Uani 0.3609(2) -0.0171(3) 0.17560(19) 1.000 0.0186(16)
C28 C Uani 0.3351(3) -0.1038(3) 0.18484(19) 1.000 0.0218(16)
C29 C Uani 0.3237(3) -0.1311(3) 0.2354(2) 1.000 0.0275(18)
C210 C Uani 0.3405(3) -0.0736(3) 0.2819(2) 1.000 0.0282(17)
C211 C Uani 0.3666(3) 0.0123(3) 0.2755(2) 1.000 0.0258(17)
C212 C Uani 0.3761(2) 0.0387(3) 0.2234(2) 1.000 0.0216(16)
C213 C Uani 0.3923(2) 0.1174(3) 0.10570(18) 1.000 0.0169(14)
C214 C Uani 0.4578(2) 0.1373(3) 0.13538(19) 1.000 0.0191(16)
C215 C Uani 0.4872(2) 0.2246(3) 0.13891(19) 1.000 0.0205(16)
C216 C Uani 0.4518(2) 0.2978(3) 0.10958(19) 1.000 0.0199(16)
C217 C Uani 0.3891(3) 0.2817(3) 0.07613(19) 1.000 0.0197(16)
C218 C Uani 0.3612(2) 0.1931(3) 0.07452(18) 1.000 0.0177(14)
C219 C Uani 0.2808(2) 0.0009(3) 0.07773(18) 1.000 0.0181(14)
C220 C Uani 0.2334(2) 0.0542(3) 0.09578(18) 1.000 0.0174(14)
C221 C Uani 0.1653(2) 0.0430(3) 0.07916(19) 1.000 0.0197(16)
C222 C Uani 0.1388(2) -0.0272(3) 0.0412(2) 1.000 0.0217(16)
C223 C Uani 0.1822(3) -0.0824(3) 0.0209(2) 1.000 0.0242(16)
C224 C Uani 0.2507(3) -0.0675(3) 0.0393(2) 1.000 0.0218(16)
B2 B Uani 0.3614(3) 0.0117(3) 0.1097(2) 1.000 0.0194(16)
F32 F Uani 0.02449(13) 0.97260(17) 0.38643(11) 1.000 0.0261(9)
F33 F Uani -0.05180(14) 0.9015(2) 0.44989(12) 1.000 0.0380(11)
F34 F Uani 0.00549(15) 0.8057(2) 0.54655(13) 1.000 0.0464(11)
F35 F Uani 0.14056(14) 0.78647(19) 0.57852(11) 1.000 0.0325(10)
F36 F Uani 0.21784(13) 0.86620(17) 0.52191(11) 1.000 0.0236(9)
F38 F Uani 0.23201(13) 0.79586(16) 0.42376(10) 1.000 0.0226(9)
F39 F Uani 0.36301(14) 0.75699(18) 0.45579(11) 1.000 0.0303(10)
F310 F Uani 0.45498(14) 0.89725(19) 0.47630(12) 1.000 0.0335(10)
F311 F Uani 0.41258(13) 1.07865(18) 0.45963(12) 1.000 0.0303(10)
F312 F Uani 0.28377(13) 1.11933(16) 0.43111(11) 1.000 0.0225(8)
F314 F Uani 0.20387(13) 1.07655(16) 0.51518(11) 1.000 0.0238(9)
F315 F Uani 0.16955(14) 1.24914(17) 0.53749(11) 1.000 0.0291(10)
F316 F Uani 0.09769(15) 1.36041(17) 0.45308(12) 1.000 0.0339(10)
F317 F Uani 0.05574(15) 1.29010(18) 0.34674(12) 1.000 0.0335(10)
F318 F Uani 0.08363(13) 1.11645(17) 0.32393(11) 1.000 0.0253(9)
F320 F Uani 0.21106(14) 1.06737(17) 0.31785(11) 1.000 0.0260(9)
F321 F Uani 0.19721(15) 1.0059(2) 0.21284(11) 1.000 0.0383(11)
F322 F Uani 0.13505(17) 0.8397(2) 0.17938(12) 1.000 0.0489(13)
F323 F Uani 0.08182(17) 0.74081(19) 0.25353(12) 1.000 0.0444(11)
F324 F Uani 0.09033(14) 0.80264(17) 0.35626(11) 1.000 0.0308(10)
C31 C Uani 0.1257(2) 0.9218(3) 0.44890(19) 1.000 0.0169(16)
C32 C Uani 0.0566(3) 0.9280(3) 0.43466(19) 1.000 0.0219(16)
C33 C Uani 0.0152(3) 0.8914(3) 0.4661(2) 1.000 0.0275(17)
C34 C Uani 0.0436(3) 0.8430(4) 0.5147(2) 1.000 0.0295(17)
C35 C Uani 0.1119(3) 0.8341(3) 0.53109(19) 1.000 0.0239(17)
C36 C Uani 0.1508(2) 0.8746(3) 0.49953(19) 1.000 0.0175(16)
C37 C Uani 0.2500(2) 0.9597(3) 0.42968(18) 1.000 0.0164(14)
C38 C Uani 0.2758(2) 0.8686(3) 0.43511(18) 1.000 0.0173(14)
C39 C Uani 0.3423(2) 0.8470(3) 0.45081(19) 1.000 0.0216(16)
C310 C Uani 0.3893(2) 0.9177(3) 0.46063(19) 1.000 0.0217(16)
C311 C Uani 0.3679(2) 1.0093(3) 0.45295(19) 1.000 0.0204(16)
C312 C Uani 0.2997(2) 1.0273(3) 0.43801(19) 1.000 0.0194(16)
C313 C Uani 0.1486(2) 1.0875(3) 0.41781(19) 1.000 0.0168(16)
C314 C Uani 0.1671(2) 1.1279(3) 0.47126(19) 1.000 0.0190(16)
C315 C Uani 0.1511(2) 1.2171(3) 0.4840(2) 1.000 0.0223(16)
C316 C Uani 0.1145(2) 1.2730(3) 0.4417(2) 1.000 0.0233(16)
C317 C Uani 0.0938(2) 1.2371(3) 0.3882(2) 1.000 0.0220(16)
C318 C Uani 0.1095(2) 1.1464(3) 0.37779(19) 1.000 0.0187(16)
C319 C Uani 0.1508(2) 0.9405(3) 0.34340(19) 1.000 0.0201(16)
C320 C Uani 0.1771(2) 0.9864(3) 0.30364(19) 1.000 0.0220(16)
C321 C Uani 0.1719(3) 0.9550(3) 0.2495(2) 1.000 0.0274(17)
C322 C Uani 0.1397(3) 0.8718(4) 0.2320(2) 1.000 0.0327(19)
C323 C Uani 0.1138(3) 0.8224(3) 0.2695(2) 1.000 0.0304(19)
C324 C Uani 0.1186(3) 0.8574(3) 0.3232(2) 1.000 0.0243(16)
B3 B Uani 0.1682(3) 0.9777(3) 0.4096(2) 1.000 0.0203(17)
O4 O Uani 0.09651(17) 0.5100(2) 0.31288(15) 1.000 0.0327(12)
C41 C Uani 0.1059(3) 0.5559(3) 0.3669(2) 1.000 0.0328(17)
C42 C Uani 0.0363(3) 0.5840(3) 0.3720(2) 1.000 0.0342(19)
C43 C Uani -0.0086(3) 0.5127(3) 0.3349(2) 1.000 0.0356(19)
C44 C Uani 0.0257(3) 0.5005(4) 0.2879(2) 1.000 0.0364(17)
H41 H Uiso 0.13473 0.61138 0.36869 1.000 0.0397
H41' H Uiso 0.12717 0.51312 0.39786 1.000 0.0397
H42 H Uiso 0.03275 0.57989 0.41153 1.000 0.0411
H42' H Uiso 0.02501 0.64795 0.35794 1.000 0.0411
H43 H Uiso -0.00999 0.45363 0.35537 1.000 0.0425
H43' H Uiso -0.05474 0.53658 0.32075 1.000 0.0425
H44 H Uiso 0.01574 0.43841 0.27037 1.000 0.0436
H44' H Uiso 0.01044 0.54847 0.25850 1.000 0.0436

loop_
_atom_type_symbol
_atom_type_description
_atom_type_scat_dispersion_real
_atom_type_scat_dispersion_imag
_atom_type_scat_source
Ta Ta -0.7052 6.5227 'International Tables Vol C Tables 4.2.6.8 and 6.1.1.4'
O O 0.0106 0.0060 'International Tables Vol C Tables 4.2.6.8 and 6.1.1.4'
F F 0.0171 0.0103 'International Tables Vol C Tables 4.2.6.8 and 6.1.1.4'
B B 0.0013 0.0007 'International Tables Vol C Tables 4.2.6.8 and 6.1.1.4'
H H 0.0000 0.0000 'International Tables Vol C Tables 4.2.6.8 and 6.1.1.4'
C C 0.0033 0.0016 'International Tables Vol C Tables 4.2.6.8 and 6.1.1.4'

loop_
_geom_angle_atom_site_label_1
_geom_angle_atom_site_label_2
_geom_angle_atom_site_label_3
_geom_angle
_geom_angle_publ_flag
O11 Ta1 O12 81.70(11) yes
O11 Ta1 C11 94.30(14) yes
O11 Ta1 C12 80.90(14) yes
O11 Ta1 C13 102.26(13) yes
O11 Ta1 C14 136.34(14) yes
O11 Ta1 C15 130.62(14) yes
O11 Ta1 C19 133.88(14) yes
O11 Ta1 C110 143.19(13) yes
O11 Ta1 C111 113.97(13) yes
O11 Ta1 C112 82.68(13) yes
O11 Ta1 C113 76.94(13) yes
O11 Ta1 C114 98.07(13) yes
O12 Ta1 C11 129.83(14) yes
O12 Ta1 C12 96.37(15) yes
O12 Ta1 C13 74.77(16) yes
O12 Ta1 C14 89.12(16) yes
O12 Ta1 C15 125.37(14) yes
O12 Ta1 C19 135.65(16) yes
O12 Ta1 C110 100.57(13) yes
O12 Ta1 C111 81.66(13) yes
O12 Ta1 C112 89.46(13) yes
O12 Ta1 C113 120.77(16) yes
O12 Ta1 C114 149.65(17) yes
C11 Ta1 C12 34.40(17) yes
C11 Ta1 C13 57.17(18) yes
C11 Ta1 C14 60.07(19) yes
C11 Ta1 C15 36.33(16) yes
C11 Ta1 C19 80.38(19) yes
C11 Ta1 C110 110.70(15) yes
C11 Ta1 C111 141.64(15) yes
C11 Ta1 C112 139.93(15) yes
C11 Ta1 C113 106.51(18) yes
C11 Ta1 C114 80.53(18) yes
C12 Ta1 C13 33.16(17) yes
C12 Ta1 C14 57.72(17) yes
C12 Ta1 C15 57.98(16) yes
C12 Ta1 C19 112.5(2) yes
C12 Ta1 C110 134.39(16) yes
C12 Ta1 C111 164.34(16) yes
C12 Ta1 C112 161.57(15) yes
C12 Ta1 C113 132.56(18) yes
C12 Ta1 C114 113.65(19) yes
C13 Ta1 C14 34.67(16) yes
C13 Ta1 C15 57.81(17) yes
C13 Ta1 C19 112.15(18) yes
C13 Ta1 C110 113.87(15) yes
C13 Ta1 C111 132.98(16) yes
C13 Ta1 C112 162.41(17) yes
C13 Ta1 C113 163.7(2) yes
C13 Ta1 C114 133.9(2) yes
C14 Ta1 C15 36.33(18) yes
C14 Ta1 C19 79.75(16) yes
C14 Ta1 C110 80.43(16) yes
C14 Ta1 C111 106.64(16) yes
C14 Ta1 C112 140.13(16) yes
C14 Ta1 C113 140.95(17) yes
C14 Ta1 C114 110.18(18) yes
C15 Ta1 C19 57.03(18) yes
C15 Ta1 C110 77.89(15) yes
C15 Ta1 C111 110.64(15) yes
C15 Ta1 C112 130.80(15) yes
C15 Ta1 C113 110.10(17) yes
C15 Ta1 C114 77.53(17) yes
C19 Ta1 C110 35.43(18) yes
C19 Ta1 C111 61.40(18) yes
C19 Ta1 C112 73.78(17) yes
C19 Ta1 C113 61.40(16) yes
C19 Ta1 C114 35.81(16) yes
C110 Ta1 C111 32.75(15) yes
C110 Ta1 C112 60.73(15) yes
C110 Ta1 C113 70.41(15) yes
C110 Ta1 C114 61.87(16) yes
C111 Ta1 C112 33.97(15) yes
C111 Ta1 C113 59.29(16) yes
C111 Ta1 C114 70.65(17) yes
C112 Ta1 C113 33.78(17) yes
C112 Ta1 C114 60.61(18) yes
C113 Ta1 C114 32.57(19) yes
Ta1 O11 C117 126.0(3) yes
Ta1 O11 C120 130.2(3) yes
C117 O11 C120 102.1(3) yes
Ta1 O12 C124B 131.8(8) yes
Ta1 O12 C121 120.3(3) yes
Ta1 O12 C124A 124.7(9) yes
C124B O12 C121 106.9(8) yes
C124A O12 C121 101.0(8) yes
C41 O4 C44 108.8(4) yes
O12 C124A C123 100.8(13) yes
O12 C124B C123 109.2(10) yes
Ta1 C11 C15 71.7(3) yes
C12 C11 C15 107.6(4) no
Ta1 C11 C12 77.3(4) yes
C11 C12 C13 109.0(4) no
Ta1 C12 C11 68.3(3) yes
Ta1 C12 C13 73.7(3) yes
C12 C13 C14 109.1(4) no
Ta1 C13 C14 67.5(3) yes
Ta1 C13 C12 73.2(3) yes
C13 C14 C15 107.1(4) no
Ta1 C14 C13 77.9(3) yes
Ta1 C14 C15 72.2(3) yes
Ta1 C15 C16 105.0(3) yes
Ta1 C15 C11 72.0(3) yes
C11 C15 C16 125.1(4) no
C14 C15 C16 124.7(4) no
Ta1 C15 C14 71.5(3) yes
C11 C15 C14 106.7(4) no
C15 C16 C19 92.0(3) no
C15 C16 C17 113.5(4) no
C15 C16 C18 113.4(4) no
C18 C16 C19 113.8(4) no
C17 C16 C19 114.6(4) no
C17 C16 C18 108.9(4) no
Ta1 C19 C114 76.8(3) yes
C16 C19 C110 121.1(4) no
Ta1 C19 C110 77.8(3) yes
C110 C19 C114 118.9(5) no
C16 C19 C114 119.0(5) no
Ta1 C19 C16 106.0(3) yes
O12 C124A H1241' 112.00 no
C123 C124A H1241 112.00 no
C123 C124A H1241' 112.00 no
H1241 C124A H1241' 109.00 no
O12 C124A H1241 112.00 no
C123 C124B H1242' 110.00 no
C123 C124B H1242 110.00 no
O12 C124B H1242 110.00 no
O12 C124B H1242' 110.00 no
H1242 C124B H1242' 108.00 no
Ta1 C110 C111 76.5(3) yes
Ta1 C110 C19 66.8(2) yes
C19 C110 C111 119.8(4) no
C110 C111 C112 118.8(4) no
Ta1 C11 H11 117.00 no
C110 C111 C115 122.6(4) no
Ta1 C111 C115 134.5(3) yes
Ta1 C111 C110 70.8(3) yes
C112 C111 C115 118.6(4) no
Ta1 C111 C112 68.1(2) yes
C15 C11 H11 126.00 no
C12 C11 H11 126.00 no
C111 C112 C113 120.8(4) no
Ta1 C112 C113 79.1(3) yes
Ta1 C112 C111 77.9(3) yes
C13 C12 H12 125.00 no
Ta1 C12 H12 124.00 no
C11 C12 H12 126.00 no
Ta1 C113 C114 68.9(3) yes
Ta1 C113 C112 67.2(2) yes
Ta1 C113 C116 137.5(3) yes
C112 C113 C114 117.6(4) no
C14 C13 H13 125.00 no
C12 C13 H13 125.00 no
C114 C113 C116 121.2(5) no
Ta1 C13 H13 125.00 no
C112 C113 C116 121.2(5) no
C19 C114 C113 120.8(5) no
Ta1 C14 H14 116.00 no
Ta1 C114 C113 78.5(3) yes
C13 C14 H14 126.00 no
C15 C14 H14 126.00 no
Ta1 C114 C19 67.4(3) yes
O11 C117 C118 102.8(4) yes
H17 C17 H17' 109.00 no
H17' C17 H17" 109.00 no
C16 C17 H17' 110.00 no
C16 C17 H17" 110.00 no
H17 C17 H17" 109.00 no
C16 C17 H17 110.00 no
H18' C18 H18" 110.00 no
C117 C118 C119 103.8(4) no
C16 C18 H18 109.00 no
C16 C18 H18' 109.00 no
C16 C18 H18" 109.00 no
H18 C18 H18' 109.00 no
H18 C18 H18" 109.00 no
C118 C119 C120 104.4(4) no
O11 C120 C119 104.6(4) yes
O12 C121 C122 103.6(4) yes
C121 C122 C123 101.9(5) no
C124A C123 C122 110.4(9) no
C124B C123 C122 104.5(9) no
C111 C110 H110 120.00 no
Ta1 C110 H110 129.00 no
C19 C110 H110 120.00 no
Ta1 C112 H112 114.00 no
C111 C112 H112 120.00 no
C113 C112 H112 120.00 no
C19 C114 H114 120.00 no
Ta1 C114 H114 126.00 no
C113 C114 H114 120.00 no
C111 C115 H115 109.00 no
C111 C115 H115" 109.00 no
H115' C115 H115" 109.00 no
H115' C115 H115 109.00 no
H115" C115 H115 110.00 no
C111 C115 H115' 109.00 no
H116' C116 H116" 110.00 no
H116' C116 H116 109.00 no
C113 C116 H116 109.00 no
C113 C116 H116" 109.00 no
C113 C116 H116' 109.00 no
H116" C116 H116 109.00 no
O11 C117 H117 111.00 no
H117' C117 H117 109.00 no
C118 C117 H117 111.00 no
C118 C117 H117' 111.00 no
O11 C117 H117' 111.00 no
C117 C118 H118' 111.00 no
C117 C118 H118 111.00 no
C119 C118 H118' 111.00 no
C119 C118 H118 111.00 no
H118' C118 H118 109.00 no
C120 C119 H119 111.00 no
H119' C119 H119 109.00 no
C120 C119 H119' 111.00 no
C118 C119 H119 111.00 no
C118 C119 H119' 111.00 no
C119 C120 H120' 111.00 no
O11 C120 H120' 111.00 no
O11 C120 H120 111.00 no
C119 C120 H120 111.00 no
H120' C120 H120 109.00 no
O12 C121 H121 111.00 no
O12 C121 H121' 111.00 no
C22 C21 B2 119.4(4) yes
C26 C21 B2 128.5(4) yes
C122 C121 H121' 111.00 no
C122 C121 H121 111.00 no
H121' C121 H121 109.00 no
C22 C21 C26 112.2(4) no
C121 C122 H122' 111.00 no
C123 C122 H122' 111.00 no
C123 C122 H122 111.00 no
F22 C22 C21 118.4(4) yes
F22 C22 C23 116.4(4) yes
C21 C22 C23 125.2(4) no
H122' C122 H122 109.00 no
C121 C122 H122 111.00 no
C122 C123 H1231' 110.00 no
C124A C123 H1231' 110.00 no
H1231 C123 H1231' 108.00 no
C124B C123 H1231 85.00 no
C124B C123 H1231' 136.00 no
C122 C123 H1231 110.00 no
F23 C23 C22 120.8(4) yes
C124A C123 H1231 110.00 no
C22 C23 C24 119.6(4) no
F23 C23 C24 119.7(4) yes
F24 C24 C23 120.4(4) yes
F24 C24 C25 120.9(4) yes
C23 C24 C25 118.7(4) no
F25 C25 C24 120.0(4) yes
F25 C25 C26 121.2(4) yes
C24 C25 C26 118.8(4) no
F26 C26 C25 113.6(4) yes
C21 C26 C25 125.5(4) no
F26 C26 C21 120.9(4) yes
C28 C27 C212 113.3(4) no
C212 C27 B2 128.1(4) yes
C28 C27 B2 118.2(4) yes
F28 C28 C27 120.0(4) yes
C27 C28 C29 124.0(4) no
F28 C28 C29 116.0(4) yes
F29 C29 C28 120.5(4) yes
F29 C29 C210 118.9(4) yes
C28 C29 C210 120.6(4) no
F210 C210 C29 120.5(4) yes
F210 C210 C211 121.4(4) yes
C29 C210 C211 118.1(5) no
F211 C211 C212 119.8(4) yes
C210 C211 C212 119.9(4) no
F211 C211 C210 120.2(4) yes
F212 C212 C211 114.1(4) yes
C27 C212 C211 124.2(4) no
F212 C212 C27 121.7(4) yes
C214 C213 C218 112.4(4) no
C218 C213 B2 128.1(4) yes
C214 C213 B2 119.5(4) yes
F214 C214 C213 119.3(4) yes
C213 C214 C215 124.7(4) no
F214 C214 C215 115.9(4) yes
F215 C215 C214 120.8(4) yes
F215 C215 C216 119.7(4) yes
C214 C215 C216 119.5(4) no
F216 C216 C215 120.7(4) yes
F216 C216 C217 120.4(4) yes
C215 C216 C217 118.9(4) no
F217 C217 C218 120.2(5) yes
C216 C217 C218 119.6(4) no
F217 C217 C216 120.2(4) yes
F218 C218 C213 120.3(4) yes
C213 C218 C217 124.6(4) no
F218 C218 C217 115.1(4) yes
C220 C219 C224 111.8(4) no
C224 C219 B2 127.6(4) yes
C220 C219 B2 119.8(4) yes
F220 C220 C219 118.4(4) yes
F220 C220 C221 115.7(4) yes
C219 C220 C221 125.9(4) no
F221 C221 C220 120.9(4) yes
F221 C221 C222 119.9(4) yes
C220 C221 C222 119.2(4) no
F222 C222 C223 120.9(4) yes
C221 C222 C223 118.5(4) no
F222 C222 C221 120.6(4) yes
F223 C223 C222 119.5(5) yes
F223 C223 C224 120.9(5) yes
C222 C223 C224 119.6(4) no
F224 C224 C219 120.7(5) yes
F224 C224 C223 114.2(4) yes
C219 C224 C223 125.0(5) no
C36 C31 B3 128.1(4) yes
C32 C31 B3 118.8(4) yes
C32 C31 C36 112.8(4) no
F32 C32 C31 119.9(4) yes
F32 C32 C33 115.2(5) yes
C31 C32 C33 124.9(4) no
F33 C33 C32 121.5(4) yes
C32 C33 C34 118.9(6) no
F33 C33 C34 119.6(5) yes
C33 C34 C35 119.1(5) no
F34 C34 C35 119.8(4) yes
F34 C34 C33 121.1(5) yes
F35 C35 C34 119.8(5) yes
F35 C35 C36 120.4(5) yes
C34 C35 C36 119.7(4) no
C31 C36 C35 124.5(4) no
F36 C36 C31 121.2(4) yes
F36 C36 C35 114.4(4) yes
C312 C37 B3 126.4(4) yes
C38 C37 B3 120.5(4) yes
C38 C37 C312 112.9(4) no
F38 C38 C37 118.6(4) yes
C37 C38 C39 124.6(4) no
F38 C38 C39 116.8(4) yes
C38 C39 C310 119.6(4) no
F39 C39 C310 119.5(4) yes
F39 C39 C38 120.9(4) yes
O4 C41 C42 106.2(4) yes
C41 C42 C43 102.6(4) no
C42 C43 C44 101.8(5) no
O4 C44 C43 106.4(4) yes
F310 C310 C39 120.1(4) yes
C39 C310 C311 119.2(4) no
F310 C310 C311 120.7(4) yes
F311 C311 C310 120.3(4) yes
C310 C311 C312 118.7(4) no
F311 C311 C312 121.0(4) yes
F312 C312 C311 114.3(4) yes
C37 C312 C311 124.8(4) no
F312 C312 C37 120.9(4) yes
C318 C313 B3 127.7(4) yes
C314 C313 B3 119.5(4) yes
C314 C313 C318 112.5(4) no
F314 C314 C315 116.2(4) yes
F314 C314 C313 118.8(4) yes
C313 C314 C315 125.0(4) no
F315 C315 C314 120.7(4) yes
F315 C315 C316 120.0(4) yes
C314 C315 C316 119.3(4) no
F316 C316 C315 120.5(4) yes
F316 C316 C317 120.7(4) yes
C315 C316 C317 118.7(4) no
C316 C317 C318 119.9(4) no
F317 C317 C316 119.3(4) yes
F317 C317 C318 120.8(4) yes
C313 C318 C317 124.4(4) no
F318 C318 C313 120.6(4) yes
F318 C318 C317 115.0(4) yes
C324 C319 B3 126.2(4) yes
C320 C319 B3 120.2(4) yes
C320 C319 C324 113.0(4) no
F320 C320 C321 116.1(4) yes
C319 C320 C321 124.5(4) no
F320 C320 C319 119.5(4) yes
F321 C321 C322 119.6(4) yes
C320 C321 C322 119.9(5) no
F321 C321 C320 120.5(4) yes
F322 C322 C321 120.4(5) yes
F322 C322 C323 121.0(5) yes
C321 C322 C323 118.5(5) no
C322 C323 C324 119.9(5) no
F323 C323 C324 120.2(5) yes
F323 C323 C322 119.9(4) yes
F324 C324 C319 121.4(4) yes
F324 C324 C323 114.4(4) yes
C319 C324 C323 124.2(5) no
O4 C41 H41 111.00 no
C42 C41 H41' 110.00 no
C42 C41 H41 110.00 no
O4 C41 H41' 110.00 no
H41 C41 H41' 109.00 no
C43 C42 H42 111.00 no
C43 C42 H42' 111.00 no
H42 C42 H42' 109.00 no
C41 C42 H42' 111.00 no
C41 C42 H42 111.00 no
C44 C43 H43 111.00 no
C42 C43 H43 111.00 no
C42 C43 H43' 111.00 no
C44 C43 H43' 111.00 no
H43 C43 H43' 109.00 no
O4 C44 H44 110.00 no
H44 C44 H44' 109.00 no
C43 C44 H44' 111.00 no
O4 C44 H44' 110.00 no
C43 C44 H44 111.00 no
C21 B2 C213 104.4(4) yes
C21 B2 C219 112.3(3) yes
C27 B2 C213 112.3(3) yes
C27 B2 C219 100.8(4) yes
C21 B2 C27 113.1(3) yes
C213 B2 C219 114.3(4) yes
C31 B3 C319 113.1(4) yes
C31 B3 C313 102.2(4) yes
C313 B3 C319 115.2(3) yes
C37 B3 C313 112.0(4) yes
C37 B3 C319 101.4(4) yes
C31 B3 C37 113.4(3) yes

loop_
_geom_bond_atom_site_label_1
_geom_bond_atom_site_label_2
_geom_bond_distance
_geom_bond_publ_flag
Ta1 O11 2.210(3) yes
Ta1 O12 2.229(3) yes
Ta1 C11 2.320(6) yes
Ta1 C12 2.435(5) yes
Ta1 C13 2.442(5) yes
Ta1 C14 2.307(5) yes
Ta1 C15 2.317(4) yes
Ta1 C19 2.283(5) yes
Ta1 C110 2.428(5) yes
Ta1 C111 2.500(4) yes
Ta1 C112 2.372(4) yes
Ta1 C113 2.527(4) yes
Ta1 C114 2.407(5) yes
F22 C22 1.368(5) yes
F23 C23 1.361(5) yes
F24 C24 1.342(5) yes
F25 C25 1.350(5) yes
F26 C26 1.373(5) yes
F28 C28 1.357(5) yes
F29 C29 1.360(6) yes
F210 C210 1.339(6) yes
F211 C211 1.358(5) yes
F212 C212 1.362(5) yes
F214 C214 1.366(5) yes
F215 C215 1.360(5) yes
F216 C216 1.355(5) yes
F217 C217 1.347(5) yes
F218 C218 1.365(5) yes
F220 C220 1.373(5) yes
F221 C221 1.351(5) yes
F222 C222 1.338(5) yes
F223 C223 1.344(5) yes
F224 C224 1.366(6) yes
F32 C32 1.363(5) yes
F33 C33 1.348(7) yes
F34 C34 1.348(7) yes
F35 C35 1.352(5) yes
F36 C36 1.361(5) yes
F38 C38 1.365(5) yes
F39 C39 1.359(5) yes
F310 C310 1.346(5) yes
F311 C311 1.340(5) yes
F312 C312 1.364(5) yes
F314 C314 1.369(5) yes
F315 C315 1.352(5) yes
F316 C316 1.352(5) yes
F317 C317 1.354(5) yes
F318 C318 1.365(5) yes
F320 C320 1.359(5) yes
F321 C321 1.359(6) yes
F322 C322 1.350(6) yes
F323 C323 1.356(6) yes
F324 C324 1.360(6) yes
O11 C120 1.473(7) yes
O11 C117 1.478(5) yes
O12 C121 1.481(6) yes
O12 C124A 1.559(18) yes
O12 C124B 1.46(2) yes
O4 C41 1.448(6) yes
O4 C44 1.444(7) yes
C124A C123 1.47(2) no
C124B C123 1.41(2) no
C11 C15 1.445(7) no
C11 C12 1.411(7) no
C12 C13 1.392(7) no
C13 C14 1.421(6) no
C14 C15 1.441(7) no
C15 C16 1.520(6) no
C16 C18 1.526(6) no
C16 C19 1.533(7) no
C16 C17 1.533(6) no
C19 C114 1.447(6) no
C19 C110 1.440(7) no
C124A H1241 0.9900 no
C124A H1241' 0.9900 no
C124B H1242 0.9900 no
C124B H1242' 0.9900 no
C110 C111 1.391(6) no
C111 C115 1.502(6) no
C111 C112 1.428(6) no
C11 H11 0.9500 no
C112 C113 1.431(7) no
C12 H12 0.9500 no
C113 C116 1.501(6) no
C113 C114 1.389(8) no
C13 H13 0.9500 no
C14 H14 0.9500 no
C17 H17' 0.9800 no
C117 C118 1.536(7) no
C17 H17 0.9800 no
C17 H17" 0.9800 no
C118 C119 1.542(9) no
C18 H18 0.9800 no
C18 H18' 0.9800 no
C18 H18" 0.9800 no
C119 C120 1.532(6) no
C121 C122 1.521(8) no
C122 C123 1.512(8) no
C110 H110 0.9500 no
C112 H112 0.9500 no
C114 H114 0.9500 no
C115 H115' 0.9800 no
C115 H115" 0.9800 no
C115 H115 0.9800 no
C116 H116' 0.9800 no
C116 H116 0.9800 no
C116 H116" 0.9800 no
C117 H117 0.9900 no
C117 H117' 0.9900 no
C118 H118 0.9900 no
C118 H118' 0.9900 no
C119 H119' 0.9900 no
C119 H119 0.9900 no
C120 H120 0.9900 no
C120 H120' 0.9900 no
C121 H121 0.9900 no
C21 C22 1.394(6) no
C21 B2 1.656(7) yes
C121 H121' 0.9900 no
C21 C26 1.386(6) no
C122 H122' 0.9900 no
C22 C23 1.371(6) no
C122 H122 0.9900 no
C23 C24 1.383(6) no
C123 H1231 0.9900 no
C123 H1231' 0.9900 no
C24 C25 1.382(7) no
C25 C26 1.385(6) no
C27 B2 1.669(7) yes
C27 C212 1.390(6) no
C27 C28 1.396(6) no
C28 C29 1.374(7) no
C29 C210 1.381(7) no
C210 C211 1.372(7) no
C211 C212 1.391(7) no
C213 C214 1.396(6) no
C213 C218 1.392(6) no
C213 B2 1.661(6) yes
C214 C215 1.388(6) no
C215 C216 1.378(6) no
C216 C217 1.369(7) no
C217 C218 1.395(6) no
C219 B2 1.660(7) yes
C219 C220 1.398(6) no
C219 C224 1.397(6) no
C220 C221 1.372(6) no
C221 C222 1.390(6) no
C222 C223 1.378(7) no
C223 C224 1.389(9) no
C31 C36 1.396(6) no
C31 B3 1.661(7) yes
C31 C32 1.384(8) no
C32 C33 1.387(8) no
C33 C34 1.378(7) no
C34 C35 1.372(9) no
C35 C36 1.374(7) no
C37 B3 1.657(7) yes
C37 C312 1.391(6) no
C37 C38 1.408(6) no
C38 C39 1.366(6) no
C39 C310 1.384(6) no
C41 C42 1.526(9) no
C42 C43 1.523(7) no
C43 C44 1.503(8) no
C310 C311 1.388(6) no
C311 C312 1.388(6) no
C313 C314 1.396(6) no
C313 C318 1.392(6) no
C313 B3 1.655(6) yes
C314 C315 1.380(6) no
C315 C316 1.379(6) no
C316 C317 1.375(7) no
C317 C318 1.383(6) no
C319 C324 1.397(6) no
C319 B3 1.660(7) yes
C319 C320 1.393(6) no
C320 C321 1.380(7) no
C321 C322 1.384(7) no
C322 C323 1.370(8) no
C323 C324 1.389(7) no
C41 H41 0.9900 no
C41 H41' 0.9900 no
C42 H42 0.9900 no
C42 H42' 0.9900 no
C43 H43 0.9900 no
C43 H43' 0.9900 no
C44 H44 0.9900 no
C44 H44' 0.9900 no

loop_
_geom_contact_atom_site_label_1
_geom_contact_atom_site_label_2
_geom_contact_distance
_geom_contact_site_symmetry_2
_geom_contact_publ_flag
Ta1 C116 3.772(4) . no
Ta1 H112 2.8900 . no
F22 F224 2.897(4) . no
F22 C213 2.965(5) . no
F22 C218 3.170(5) . no
F22 C219 3.095(5) . no
F22 C224 3.227(7) . no
F22 F23 2.675(4) . no
F22 F218 3.118(4) . no
F22 C118 3.245(5) 4_554 no
F22 C117 3.315(5) 4_554 no
F23 F22 2.675(4) . no
F23 C22 3.348(5) 3_655 no
F23 C214 3.184(5) 3_655 no
F23 F24 2.736(4) . no
F24 F310 2.906(4) 4_554 no
F24 C218 3.336(5) 3_655 no
F24 F23 2.736(4) . no
F24 F25 2.747(4) . no
F24 C118 3.337(6) 2_645 no
F24 C217 3.005(6) 3_655 no
F24 C215 3.346(5) 3_655 no
F24 C216 3.048(5) 3_655 no
F25 C118 3.134(7) 2_645 no
F25 F24 2.747(4) . no
F25 F26 2.636(4) . no
F25 C117 3.191(5) 2_645 no
F26 C28 2.797(7) . no
F26 C27 2.823(5) . no
F26 F25 2.636(4) . no
F26 F28 2.820(4) . no
F28 C224 2.935(5) . no
F28 C219 2.882(5) . no
F28 C21 3.075(5) . no
F28 F224 3.016(4) . no
F28 F26 2.820(4) . no
F28 F29 2.661(4) . no
F28 C26 3.092(5) . no
F29 C19 3.215(5) 1_545 no
F29 C116 3.302(5) 1_545 no
F29 F28 2.661(4) . no
F29 F210 2.718(4) . no
F29 C113 2.865(5) 1_545 no
F29 C114 2.753(5) 1_545 no
F32 F33 2.674(4) . no
F32 F324 2.977(4) . no
F32 F318 3.006(4) . no
F32 C318 3.091(5) . no
F32 C324 3.225(6) . no
F32 C313 2.984(5) . no
F32 C115 3.325(5) 2_555 no
F32 C319 3.077(5) . no
F33 F32 2.674(4) . no
F33 C121 3.121(6) 2_555 no
F33 C122 3.220(5) 2_555 no
F33 F34 2.742(4) . no
F34 C316 2.800(5) 3_576 no
F34 C317 2.958(5) 3_576 no
F34 C315 3.147(5) 3_576 no
F34 F35 2.715(4) . no
F34 F33 2.742(4) . no
F35 C115 3.167(5) 4_565 no
F35 F322 3.090(4) 4_565 no
F35 F34 2.715(4) . no
F35 C110 3.332(5) 4_565 no
F35 F223 3.105(4) 4_555 no
F35 F36 2.622(4) . no
F36 F38 2.690(4) . no
F36 C38 2.685(5) . no
F36 F35 2.622(4) . no
F36 F314 3.040(3) . no
F36 C18 3.115(6) 4_565 no
F36 C37 2.845(5) . no
F38 C319 3.062(5) . no
F38 C324 3.078(6) . no
F38 C36 3.012(5) . no
F38 F324 2.982(4) . no
F38 F39 2.680(4) . no
F38 F36 2.690(4) . no
F38 C31 3.023(5) . no
F39 C116 3.199(5) . no
F39 C23 2.940(5) 4_555 no
F39 F310 2.729(4) . no
F39 C24 3.023(5) 4_555 no
F39 F38 2.680(4) . no
F39 F224 3.036(4) 4_555 no
F22 H118 2.6400 4_554 no
F22 H117 2.6000 4_554 no
F23 H117 2.6400 4_554 no
F23 H116 2.5300 4_554 no
F24 H118 2.5200 2_645 no
F25 H117' 2.5200 2_645 no
F25 H118' 2.7300 2_645 no
F26 H11 2.8200 2_645 no
F26 H17' 2.8300 1_545 no
F29 H116" 2.8100 1_545 no
F32 H122 2.8100 2_555 no
F33 H121' 2.5100 2_555 no
F35 H110 2.8600 4_565 no
F35 H115" 2.7500 4_565 no
F36 H18" 2.6000 4_565 no
F36 H110 2.6700 4_565 no
F36 H18' 2.7600 4_565 no
F39 H116" 2.8300 . no
F210 C310 3.114(5) 1_545 no
F210 C39 2.973(5) 1_545 no
F210 C311 3.293(5) 1_545 no
F210 F29 2.718(4) . no
F210 F211 2.754(4) . no
F210 C37 3.350(5) 1_545 no
F210 C320 3.297(5) 1_545 no
F210 C38 3.050(5) 1_545 no
F211 F210 2.754(4) . no
F211 F212 2.624(4) . no
F212 C215 3.350(5) . no
F212 C13 3.074(5) . no
F212 C12 3.011(5) . no
F212 F211 2.624(4) . no
F212 F214 2.819(4) . no
F212 C214 2.692(5) . no
F212 C213 2.819(5) . no
F214 C27 3.110(5) . no
F214 F215 2.682(4) . no
F214 C26 3.198(5) . no
F214 C21 2.978(5) . no
F214 C212 3.164(5) . no
F214 F212 2.819(4) . no
F215 F216 2.745(4) . no
F215 C114 3.284(6) 2_645 no
F215 F214 2.682(4) . no
F216 F215 2.745(4) . no
F216 F217 2.731(4) . no
F216 F310 2.871(4) 2_645 no
F216 C15 3.351(5) . no
F217 F216 2.731(4) . no
F217 C18 3.353(5) . no
F217 F218 2.653(3) . no
F217 F312 2.864(4) 4_564 no
F217 C311 3.105(5) 4_564 no
F217 F311 2.873(4) 4_564 no
F217 C312 3.138(5) 4_564 no
F217 C14 3.071(6) . no
F218 F22 3.118(4) . no
F218 F220 2.809(4) . no
F218 C219 2.847(5) . no
F218 C220 2.841(5) . no
F218 F315 2.813(4) 4_564 no
F218 F217 2.653(3) . no
F218 C315 3.328(5) 4_564 no
F220 F221 2.662(4) . no
F220 C218 3.077(5) . no
F220 C213 3.070(5) . no
F220 C27 2.956(5) . no
F220 C212 3.120(5) . no
F220 F218 2.809(4) . no
F220 F321 3.026(4) 1_545 no
F220 C13 3.156(5) . no
F221 F220 2.662(4) . no
F221 F315 2.954(4) 4_564 no
F221 C122 3.328(5) . no
F221 F222 2.744(4) . no
F221 F321 3.107(4) 1_545 no
F222 F223 2.728(4) . no
F222 F221 2.744(4) . no
F223 F224 2.642(4) . no
F223 F35 3.105(4) 4_554 no
F223 C41 3.126(5) 4_554 no
F223 C36 3.244(5) 4_554 no
F223 F222 2.728(4) . no
F223 C35 3.110(5) 4_554 no
F224 C22 2.756(5) . no
F224 F39 3.036(4) 4_554 no
F224 F22 2.897(4) . no
F224 C21 2.789(5) . no
F224 F223 2.642(4) . no
F224 F28 3.016(4) . no
F310 F24 2.906(4) 4_555 no
F310 F311 2.815(4) 3_676 no
F310 F39 2.729(4) . no
F310 F311 2.750(4) . no
F310 F216 2.871(4) 2_655 no
F311 F217 2.873(4) 4_565 no
F311 F310 2.815(4) 3_676 no
F311 F310 2.750(4) . no
F311 F312 2.640(4) . no
F312 C314 2.819(5) . no
F312 C119 3.169(5) 1_565 no
F312 F217 2.864(4) 4_565 no
F212 H13 2.8100 . no
F312 F311 2.640(4) . no
F312 C313 2.764(5) . no
F312 F314 3.002(4) . no
F312 F320 2.906(4) . no
F312 C118 3.115(5) 1_565 no
F212 H12 2.7000 . no
F314 F312 3.002(4) . no
F314 C31 2.982(5) . no
F314 C312 3.135(5) . no
F214 H11 2.6400 2_645 no
F314 C36 3.095(5) . no
F214 H114 2.7400 2_645 no
F314 F36 3.040(3) . no
F314 F315 2.675(3) . no
F214 H17 2.5100 2_645 no
F314 C37 3.017(5) . no
F315 F221 2.954(4) 4_565 no
F315 C220 3.293(5) 4_565 no
F315 F314 2.675(3) . no
F315 C221 3.168(5) 4_565 no
F315 F316 2.742(4) . no
F315 C121 3.327(6) 4_565 no
F215 H114 2.4900 2_645 no
F315 F218 2.813(4) 4_565 no
F316 C222 3.198(5) 4_565 no
F316 C221 3.359(5) 4_565 no
F316 F315 2.742(4) . no
F316 F317 2.728(4) . no
F317 F316 2.728(4) . no
F317 C44 3.343(6) 1_565 no
F317 F318 2.654(4) . no
F217 H14 2.7100 . no
F218 H119' 2.5700 4_554 no
F318 F32 3.006(4) . no
F318 F320 2.761(4) . no
F318 F317 2.654(4) . no
F318 C319 2.868(5) . no
F318 C123 3.315(7) 1_565 no
F318 C320 2.817(5) . no
F320 C37 3.075(5) . no
F320 C318 3.059(5) . no
F320 F321 2.667(4) . no
F320 F318 2.761(4) . no
F320 F312 2.906(4) . no
F320 C312 3.110(5) . no
F320 C124A 3.268(19) 1_565 no
F220 H13 2.2800 . no
F320 C313 3.049(5) . no
F321 F322 2.741(4) . no
F321 F320 2.667(4) . no
F321 F221 3.107(4) 1_565 no
F321 F220 3.026(4) 1_565 no
F221 H122' 2.5900 . no
F221 H43' 2.8300 2_545 no
F321 C29 3.207(6) 1_565 no
F321 C221 3.221(5) 1_565 no
F321 C210 3.230(6) 1_565 no
F321 C220 3.212(5) 1_565 no
F222 H42 2.7500 4_554 no
F322 F35 3.090(4) 4_564 no
F322 F323 2.741(4) . no
F322 F321 2.741(4) . no
F323 F324 2.633(4) . no
F223 H41' 2.8600 4_554 no
F323 F322 2.741(4) . no
F223 H41 2.8100 4_554 no
F324 F323 2.633(4) . no
F324 F38 2.982(4) . no
F324 F32 2.977(4) . no
F324 C32 2.843(5) . no
F324 C31 2.793(5) . no
F312 H119 2.6300 1_565 no
F312 H118' 2.6100 1_565 no
F314 H18" 2.8700 4_565 no
F314 H14 2.7500 4_565 no
F315 H121 2.5400 4_565 no
F316 H41' 2.7300 1_565 no
F317 H43 2.7500 1_565 no
F317 H1231 2.8200 1_565 no
F317 H44 2.8200 1_565 no
F318 H44' 2.6200 2_555 no
F318 H1231 2.6900 1_565 no
F321 H1231' 2.7900 1_565 no
F323 H115 2.6500 . no
F324 H42' 2.6100 . no
O4 C112 3.286(6) . no
O4 C120 3.216(7) . no
O11 O12 2.903(4) . no
O11 C12 3.019(6) . no
O11 C124A 3.20(2) . no
O11 C116 3.358(5) . no
O11 C124B 3.09(2) . no
O11 C113 2.957(5) . no
O11 C11 3.322(7) . no
O11 C112 3.029(5) . no
O12 C14 3.183(7) . no
O12 C120 3.345(6) . no
O12 C111 3.098(5) . no
O12 O11 2.903(4) . no
O12 C13 2.841(7) . no
O12 C112 3.240(5) . no
O4 H120 2.5000 . no
O4 H112 2.3600 . no
O11 H1242 2.8200 . no
O11 H1241' 2.7500 . no
O12 H120 2.8300 . no
O12 H13 2.7800 . no
C124A C120 3.42(2) . no
C124A F320 3.268(19) 1_545 no
C124B C120 3.05(2) . no
C124B C119 3.574(16) . no
C11 C13 2.281(7) . no
C11 C14 2.316(7) . no
C11 C114 3.056(7) . no
C11 O11 3.322(7) . no
C11 C117 3.467(7) . no
C11 C19 2.971(7) . no
C11 C16 2.631(6) . no
C12 C117 3.249(7) . no
C12 F212 3.011(5) . no
C12 C15 2.305(6) . no
C12 O11 3.019(6) . no
C12 C14 2.292(7) . no
C13 C124A 3.22(2) . no
C13 C217 3.554(8) . no
C13 C121 3.280(9) . no
C13 O12 2.841(7) . no
C13 C11 2.281(7) . no
C13 C15 2.303(6) . no
C13 F220 3.156(5) . no
C13 F212 3.074(5) . no
C14 O12 3.183(7) . no
C14 C216 3.567(7) . no
C14 C11 2.316(7) . no
C14 F217 3.071(6) . no
C14 C19 2.943(6) . no
C14 C217 3.186(7) . no
C14 C121 3.328(9) . no
C14 C110 3.059(7) . no
C14 C12 2.292(7) . no
C14 C16 2.623(6) . no
C15 C13 2.303(6) . no
C15 C114 2.958(6) . no
C15 C110 2.984(6) . no
C15 C216 3.584(6) . no
C15 F216 3.351(5) . no
C15 C12 2.305(6) . no
C15 C19 2.196(7) . no
C18 F217 3.353(5) . no
C18 F36 3.115(6) 4_564 no
C19 C15 2.196(7) . no
C19 C14 2.943(6) . no
C19 F29 3.215(5) 1_565 no
C19 C111 2.449(8) . no
C19 C112 2.795(7) . no
C19 C113 2.465(7) . no
C19 C11 2.971(7) . no
C21 F214 2.978(5) . no
C21 F28 3.075(5) . no
C21 F224 2.789(5) . no
C22 F224 2.756(5) . no
C22 C224 3.420(8) . no
C22 F23 3.348(5) 3_655 no
C23 C23 3.475(6) 3_655 no
C23 F39 2.940(5) 4_554 no
C24 F39 3.023(5) 4_554 no
C25 C118 3.585(8) 2_645 no
C25 C117 3.365(6) 2_645 no
C26 F214 3.198(5) . no
C26 C28 3.407(7) . no
C26 F28 3.092(5) . no
C27 F220 2.956(5) . no
C27 F214 3.110(5) . no
C27 F26 2.823(5) . no
C28 C224 3.597(7) . no
C28 C26 3.407(7) . no
C28 C220 3.473(6) . no
C28 F26 2.797(7) . no
C29 C321 3.463(9) 1_545 no
C29 F321 3.207(6) 1_545 no
C31 F314 2.982(5) . no
C31 F38 3.023(5) . no
C31 F324 2.793(5) . no
C32 F324 2.843(5) . no
C32 C324 3.442(7) . no
C35 F223 3.110(5) 4_555 no
C36 C38 3.340(6) . no
C36 F223 3.244(5) 4_555 no
C36 F314 3.095(5) . no
C36 F38 3.012(5) . no
C37 F320 3.075(5) . no
C37 F210 3.350(5) 1_565 no
C37 F314 3.017(5) . no
C37 F36 2.845(5) . no
C38 F210 3.050(5) 1_565 no
C38 F36 2.685(5) . no
C38 C36 3.340(6) . no
C39 F210 2.973(5) 1_565 no
C41 C120 3.531(8) . no
C41 F223 3.126(5) 4_555 no
C43 C321 3.586(8) 2_545 no
C43 C322 3.451(8) 2_545 no
C44 F317 3.343(6) 1_545 no
C124A H120 2.9300 . no
C124A H13 2.7900 . no
C124B H120 2.4000 . no
C110 C112 2.427(6) . no
C110 C14 3.059(7) . no
C110 C16 2.590(6) . no
C110 C15 2.984(6) . no
C110 C113 2.858(7) . no
C110 C114 2.486(7) . no
C110 C115 2.537(6) . no
C110 F35 3.332(5) 4_564 no
C11 H114 3.0500 . no
C111 O12 3.098(5) . no
C11 H12 2.1100 . no
C111 C121 3.481(6) . no
C11 H117' 2.8200 . no
C11 H17 2.7400 . no
C111 C114 2.838(7) . no
C111 C19 2.449(8) . no
C111 C113 2.487(7) . no
C112 O11 3.029(5) . no
C112 C116 2.555(7) . no
C112 C110 2.427(6) . no
C112 C19 2.795(7) . no
C112 O12 3.240(5) . no
C112 C115 2.520(6) . no
C112 O4 3.286(6) . no
C112 C114 2.412(8) . no
C12 H11 2.1200 . no
C12 H117' 2.6300 . no
C12 H13 2.0900 . no
C112 C120 3.282(6) . no
C113 C110 2.858(7) . no
C113 C120 3.502(7) . no
C113 C111 2.487(7) . no
C13 H1241 2.7200 . no
C13 H12 2.0900 . no
C113 O11 2.957(5) . no
C13 H121 2.8100 . no
C113 C19 2.465(7) . no
C113 F29 2.865(5) 1_565 no
C13 H14 2.1300 . no
C114 C112 2.412(8) . no
C14 H13 2.1200 . no
C14 H121 2.9100 . no
C114 F29 2.753(5) 1_565 no
C114 C110 2.486(7) . no
C14 H18" 2.7100 . no
C114 F215 3.284(6) 2_655 no
C114 C16 2.568(7) . no
C114 C15 2.958(6) . no
C114 C111 2.838(7) . no
C114 C116 2.518(7) . no
C114 C11 3.056(7) . no
C115 C121 3.354(6) . no
C115 F32 3.325(5) 2_545 no
C15 H14 2.1500 . no
C115 F35 3.167(5) 4_564 no
C15 H11 2.1500 . no
C116 F39 3.199(5) . no
C116 O11 3.358(5) . no
C116 F29 3.302(5) 1_565 no
C116 Ta1 3.772(4) . no
C116 C120 3.532(7) . no
C17 H114 2.6200 . no
C17 H11 2.9300 . no
C117 C25 3.365(6) 2_655 no
C117 F22 3.315(5) 4_555 no
C117 F25 3.191(5) 2_655 no
C118 F25 3.134(7) 2_655 no
C118 F24 3.337(6) 2_655 no
C118 F22 3.245(5) 4_555 no
C18 H110 2.6700 . no
C118 C25 3.585(8) 2_655 no
C118 F312 3.115(5) 1_545 no
C18 H14 2.9300 . no
C19 H110 2.0900 . no
C119 C124B 3.574(16) . no
C119 C316 3.504(7) 1_545 no
C119 F312 3.169(5) 1_545 no
C19 H114 2.0900 . no
C120 C41 3.531(8) . no
C120 C124B 3.05(2) . no
C120 C116 3.532(7) . no
C120 C124A 3.42(2) . no
C120 O4 3.216(7) . no
C121 C115 3.354(6) . no
C121 F315 3.327(6) 4_564 no
C121 F33 3.121(6) 2_545 no
C122 F33 3.220(5) 2_545 no
C122 F221 3.328(5) . no
C123 F318 3.315(7) 1_545 no
C24 H118 3.0400 2_645 no
C25 H117' 2.7400 2_645 no
C35 H115" 2.9200 4_565 no
C41 H112 3.0700 . no
C41 H120' 3.0100 . no
C210 F321 3.230(6) 1_545 no
C110 H18" 2.7000 . no
C210 C321 3.395(9) 1_545 no
C110 H14 2.9500 . no
C111 H121' 2.9200 . no
C111 H110 2.0400 . no
C111 H112 2.0700 . no
C212 F214 3.164(5) . no
C212 C214 3.361(6) . no
C212 F220 3.120(5) . no
C213 F212 2.819(5) . no
C213 F220 3.070(5) . no
C113 H112 2.0700 . no
C213 F22 2.965(5) . no
C113 H114 2.0300 . no
C214 F23 3.184(5) 3_655 no
C214 F212 2.692(5) . no
C114 H17 2.6700 . no
C214 C212 3.361(6) . no
C114 H11 2.9700 . no
C115 H121' 2.6000 . no
C215 F212 3.350(5) . no
C215 F24 3.346(5) 3_655 no
C216 F24 3.048(5) 3_655 no
C116 H120' 2.8700 . no
C216 C15 3.584(6) . no
C216 C14 3.567(7) . no
C117 H12 2.8800 . no
C217 C13 3.554(8) . no
C217 C14 3.186(7) . no
C217 F24 3.005(6) 3_655 no
C218 F24 3.336(5) 3_655 no
C218 F220 3.077(5) . no
C218 F22 3.170(5) . no
C218 C220 3.448(6) . no
C219 F218 2.847(5) . no
C119 H1241' 2.8500 . no
C219 F28 2.882(5) . no
C119 H1242 3.0800 . no
C219 F22 3.095(5) . no
C120 H112 2.7800 . no
C220 F218 2.841(5) . no
C220 F321 3.212(5) 1_545 no
C220 C28 3.473(6) . no
C120 H116' 2.9000 . no
C120 H1242 2.9100 . no
C120 H1241' 2.7000 . no
C220 C218 3.448(6) . no
C120 H1242' 2.5600 . no
C220 F315 3.293(5) 4_564 no
C121 H13 3.0100 . no
C221 F321 3.221(5) 1_545 no
C121 H14 3.0600 . no
C221 F316 3.359(5) 4_564 no
C221 F315 3.168(5) 4_564 no
C121 H115' 2.9600 . no
C222 F316 3.198(5) 4_564 no
C224 C28 3.597(7) . no
C224 C22 3.420(8) . no
C224 F28 2.935(5) . no
C224 F22 3.227(7) . no
C310 F210 3.114(5) 1_565 no
C311 F210 3.293(5) 1_565 no
C311 F217 3.105(5) 4_565 no
C312 C314 3.367(6) . no
C312 F217 3.138(5) 4_565 no
C312 F320 3.110(5) . no
C312 F314 3.135(5) . no
C313 F320 3.049(5) . no
C313 F312 2.764(5) . no
C313 F32 2.984(5) . no
C314 F312 2.819(5) . no
C314 C312 3.367(6) . no
C315 F218 3.328(5) 4_565 no
C315 F34 3.147(5) 3_576 no
C316 C119 3.504(7) 1_565 no
C316 F34 2.800(5) 3_576 no
C317 F34 2.958(5) 3_576 no
C318 F320 3.059(5) . no
C318 C320 3.434(6) . no
C318 F32 3.091(5) . no
C319 F38 3.062(5) . no
C319 F318 2.868(5) . no
C319 F32 3.077(5) . no
C320 F210 3.297(5) 1_565 no
C320 F318 2.817(5) . no
C320 C318 3.434(6) . no
C321 C29 3.463(9) 1_565 no
C321 C210 3.395(9) 1_565 no
C321 C43 3.586(8) 2_555 no
C322 C43 3.451(8) 2_555 no
C324 F32 3.225(6) . no
C324 F38 3.078(6) . no
C324 C32 3.442(7) . no
C316 H119 3.0900 1_565 no
C316 H119' 3.0700 1_565 no
C317 H119 2.9200 1_565 no
C318 H119 3.1000 1_565 no
C321 H43' 2.8500 2_555 no
C322 H43' 3.0400 2_555 no
C323 H44 3.1000 2_555 no
H115' C121 2.9600 . no
H115' H121' 2.3900 . no
H115' H112 2.5300 . no
H115" H121' 2.2600 . no
H115" C35 2.9200 4_564 no
H115" F35 2.7500 4_564 no
H115" H110 2.4200 . no
H116' C120 2.9000 . no
H116' H120' 2.0900 . no
H116' H112 2.4700 . no
H116" F39 2.8300 . no
H116" F29 2.8100 1_565 no
H117' C12 2.6300 . no
H117' H11 2.5700 . no
H117' C11 2.8200 . no
H117' F25 2.5200 2_655 no
H117' H12 2.2000 . no
H117' C25 2.7400 2_655 no
H118' F312 2.6100 1_545 no
H118' F25 2.7300 2_655 no
H119' F218 2.5700 4_555 no
H119' C316 3.0700 1_545 no
H120' C116 2.8700 . no
H120' H116' 2.0900 . no
H120' H112 2.5900 . no
H120' C41 3.0100 . no
H120' H117 2.5300 . no
H121' C111 2.9200 . no
H121' C115 2.6000 . no
H121' H115" 2.2600 . no
H121' F33 2.5100 2_545 no
H121' H115' 2.3900 . no
H122' H42' 2.5800 2_545 no
H122' F221 2.5900 . no
H11 F26 2.8200 2_655 no
H11 C17 2.9300 . no
H11 F214 2.6400 2_655 no
H11 H117' 2.5700 . no
H11 H17 2.3100 . no
H1231 F317 2.8200 1_545 no
H1231 F318 2.6900 1_545 no
H12 H117' 2.2000 . no
H12 C117 2.8800 . no
H12 F212 2.7000 . no
H1231' H43' 2.3300 2_545 no
H1231' F321 2.7900 1_545 no
H13 C121 3.0100 . no
H13 F220 2.2800 . no
H13 C124A 2.7900 . no
H13 H121 2.4000 . no
H13 F212 2.8100 . no
H13 H1241 2.1100 . no
H1241 C13 2.7200 . no
H1241 H121 2.5900 . no
H1241 H13 2.1100 . no
H14 C121 3.0600 . no
H14 H18" 2.2800 . no
H14 H121 2.5700 . no
H14 C18 2.9300 . no
H14 F217 2.7100 . no
H14 F314 2.7500 4_564 no
H1241' C119 2.8500 . no
H1241' C120 2.7000 . no
H1241' H119 2.3200 . no
H1241' H120 2.3000 . no
H1241' O11 2.7500 . no
H1242 C120 2.9100 . no
H1242 H119 2.5700 . no
H1242 H120 2.5400 . no
H1242 O11 2.8200 . no
H1242 C119 3.0800 . no
H1242' H120 1.7100 . no
H1242' C120 2.5600 . no
H17 F214 2.5100 2_655 no
H17 H114 2.0800 . no
H17 C11 2.7400 . no
H17 C114 2.6700 . no
H17 H11 2.3100 . no
H17' H18' 2.5600 . no
H17' F26 2.8300 1_565 no
H17" H18 2.4100 . no
H18 H17" 2.4100 . no
H18' F36 2.7600 4_564 no
H18' H17' 2.5600 . no
H18" C110 2.7000 . no
H18" H14 2.2800 . no
H18" C14 2.7100 . no
H18" H110 2.1500 . no
H18" F36 2.6000 4_564 no
H18" F314 2.8700 4_564 no
H41 F223 2.8100 4_555 no
H41' F316 2.7300 1_545 no
H41' F223 2.8600 4_555 no
H42 F222 2.7500 4_555 no
H42' H122' 2.5800 2_555 no
H42' F324 2.6100 . no
H43 F317 2.7500 1_545 no
H43' C322 3.0400 2_545 no
H43' H1231' 2.3300 2_555 no
H43' C321 2.8500 2_545 no
H43' F221 2.8300 2_555 no
H44 F317 2.8200 1_545 no
H44 C323 3.1000 2_545 no
H44' F318 2.6200 2_545 no
H110 H18" 2.1500 . no
H110 C18 2.6700 . no
H110 H115" 2.4200 . no
H110 F36 2.6700 4_564 no
H110 F35 2.8600 4_564 no
H112 C41 3.0700 . no
H112 C120 2.7800 . no
H112 H116' 2.4700 . no
H112 H120' 2.5900 . no
H112 H115' 2.5300 . no
H112 O4 2.3600 . no
H112 Ta1 2.8900 . no
H112 H120 2.5000 . no
H114 H17 2.0800 . no
H114 F214 2.7400 2_655 no
H114 F215 2.4900 2_655 no
H114 H116 2.4600 . no
H114 C11 3.0500 . no
H114 C17 2.6200 . no
H115 F323 2.6500 . no
H116 F23 2.5300 4_555 no
H116 H117 2.5900 . no
H116 H114 2.4600 . no
H117 H120' 2.5300 . no
H117 F23 2.6400 4_555 no
H117 H116 2.5900 . no
H117 F22 2.6000 4_555 no
H118 F22 2.6400 4_555 no
H118 F24 2.5200 2_655 no
H118 C24 3.0400 2_655 no
H119 F312 2.6300 1_545 no
H119 C318 3.1000 1_545 no
H119 C316 3.0900 1_545 no
H119 C317 2.9200 1_545 no
H119 H1241' 2.3200 . no
H119 H1242 2.5700 . no
H120 H1242 2.5400 . no
H120 H1242' 1.7100 . no
H120 C124A 2.9300 . no
H120 H1241' 2.3000 . no
H120 H112 2.5000 . no
H120 C124B 2.4000 . no
H120 O4 2.5000 . no
H120 O12 2.8300 . no
H121 H1241 2.5900 . no
H121 F315 2.5400 4_564 no
H121 H13 2.4000 . no
H121 C13 2.8100 . no
H121 C14 2.9100 . no
H121 H14 2.5700 . no
H122 F32 2.8100 2_545 no

loop_
_geom_hbond_atom_site_label_D
_geom_hbond_atom_site_label_H
_geom_hbond_atom_site_label_A
_geom_hbond_distance_DH
_geom_hbond_distance_HA
_geom_hbond_distance_DA
_geom_hbond_angle_DHA
_geom_hbond_site_symmetry_A
_geom_hbond_publ_flag
C117 H117' F25 0.9900 2.5200 3.191(5) 125.00 2_655 yes
C121 H121' F33 0.9900 2.5100 3.121(6) 120.00 2_545 yes
C13 H13 F220 0.9500 2.2800 3.156(5) 154.00 . yes
C17 H17 F214 0.9800 2.5100 3.481(5) 171.00 2_655 yes
C112 H112 O4 0.9500 2.3600 3.286(6) 166.00 . yes
C114 H114 F215 0.9500 2.4900 3.284(6) 141.00 2_655 yes
C116 H116 F23 0.9800 2.5300 3.457(6) 157.00 4_555 yes
C118 H118 F24 0.9900 2.5200 3.337(6) 140.00 2_655 yes
C120 H120 O4 0.9900 2.5000 3.216(7) 129.00 . yes
C121 H121 F315 0.9900 2.5400 3.327(6) 137.00 4_564 yes

loop_
_geom_torsion_atom_site_label_1
_geom_torsion_atom_site_label_2
_geom_torsion_atom_site_label_3
_geom_torsion_atom_site_label_4
_geom_torsion
_geom_torsion_publ_flag
O12 Ta1 O11 C117 145.1(3) no
O12 Ta1 O11 C120 -52.9(3) no
C11 Ta1 O11 C117 15.4(3) no
C11 Ta1 O11 C120 177.4(3) no
C12 Ta1 O11 C117 47.2(3) no
C12 Ta1 O11 C120 -150.8(3) no
C13 Ta1 O11 C117 72.8(3) no
C13 Ta1 O11 C120 -125.3(3) no
C14 Ta1 O11 C117 65.2(4) no
C14 Ta1 O11 C120 -132.8(4) no
C15 Ta1 O11 C117 14.9(4) no
C15 Ta1 O11 C120 176.9(3) no
C19 Ta1 O11 C117 -65.4(4) no
C19 Ta1 O11 C120 96.6(4) no
C110 Ta1 O11 C117 -118.4(3) no
C110 Ta1 O11 C120 43.6(4) no
C111 Ta1 O11 C117 -137.9(3) no
C111 Ta1 O11 C120 24.1(4) no
C112 Ta1 O11 C117 -124.4(3) no
C112 Ta1 O11 C120 37.6(3) no
C113 Ta1 O11 C117 -90.5(3) no
C113 Ta1 O11 C120 71.5(3) no
C114 Ta1 O11 C117 -65.6(3) no
C114 Ta1 O11 C120 96.4(3) no
O11 Ta1 O12 C124B -9.9(13) no
O11 Ta1 O12 C121 -177.1(3) no
C11 Ta1 O12 C124B 78.8(14) no
C11 Ta1 O12 C121 -88.4(3) no
C12 Ta1 O12 C124B 70.0(13) no
C12 Ta1 O12 C121 -97.3(3) no
C13 Ta1 O12 C124B 95.3(13) no
C13 Ta1 O12 C121 -71.9(3) no
C14 Ta1 O12 C124B 127.3(13) no
C14 Ta1 O12 C121 -39.9(3) no
C15 Ta1 O12 C124B 124.8(13) no
C15 Ta1 O12 C121 -42.4(4) no
C19 Ta1 O12 C124B -158.4(13) no
C19 Ta1 O12 C121 34.4(4) no
C110 Ta1 O12 C124B -152.6(13) no
C110 Ta1 O12 C121 40.2(3) no
C111 Ta1 O12 C124B -125.7(13) no
C111 Ta1 O12 C121 67.1(3) no
C112 Ta1 O12 C124B -92.5(13) no
C112 Ta1 O12 C121 100.3(3) no
C113 Ta1 O12 C124B -79.2(13) no
C113 Ta1 O12 C121 113.6(3) no
C114 Ta1 O12 C124B -101.7(14) no
C114 Ta1 O12 C121 91.1(4) no
O11 Ta1 C11 C12 67.0(3) no
O11 Ta1 C11 C15 -179.3(2) no
O12 Ta1 C11 C12 -15.8(3) no
O12 Ta1 C11 C15 97.9(3) no
C12 Ta1 C11 C15 113.7(4) no
C13 Ta1 C11 C12 -34.8(3) no
C13 Ta1 C11 C15 78.9(3) no
C14 Ta1 C11 C12 -75.5(3) no
C14 Ta1 C11 C15 38.2(2) no
C15 Ta1 C11 C12 -113.7(4) no
C19 Ta1 C11 C12 -159.2(3) no
C19 Ta1 C11 C15 -45.5(3) no
C110 Ta1 C11 C12 -140.5(3) no
C110 Ta1 C11 C15 -26.8(3) no
C111 Ta1 C11 C12 -154.3(3) no
C111 Ta1 C11 C15 -40.6(4) no
C112 Ta1 C11 C12 150.8(3) no
C112 Ta1 C11 C15 -95.6(3) no
C113 Ta1 C11 C12 144.7(3) no
C113 Ta1 C11 C15 -101.7(3) no
C114 Ta1 C11 C12 164.5(3) no
C114 Ta1 C11 C15 -81.8(3) no
O11 Ta1 C12 C11 -111.6(3) no
O11 Ta1 C12 C13 129.7(3) no
O12 Ta1 C12 C11 167.9(3) no
O12 Ta1 C12 C13 49.2(3) no
C11 Ta1 C12 C13 -118.8(4) no
C13 Ta1 C12 C11 118.8(4) no
C14 Ta1 C12 C11 83.0(3) no
C14 Ta1 C12 C13 -35.8(3) no
C15 Ta1 C12 C11 39.8(3) no
C15 Ta1 C12 C13 -79.0(3) no
C19 Ta1 C12 C11 22.3(3) no
C19 Ta1 C12 C13 -96.4(3) no
C110 Ta1 C12 C11 56.3(4) no
C110 Ta1 C12 C13 -62.4(4) no
C113 Ta1 C12 C11 -48.9(4) no
C113 Ta1 C12 C13 -167.6(3) no
C114 Ta1 C12 C11 -16.7(3) no
C114 Ta1 C12 C13 -135.5(3) no
O11 Ta1 C13 C12 -51.1(3) no
O11 Ta1 C13 C14 -170.8(3) no
O12 Ta1 C13 C12 -128.8(3) no
O12 Ta1 C13 C14 111.5(3) no
C11 Ta1 C13 C12 36.1(3) no
C11 Ta1 C13 C14 -83.6(4) no
C12 Ta1 C13 C14 -119.7(5) no
C14 Ta1 C13 C12 119.7(5) no
C15 Ta1 C13 C12 79.5(3) no
C15 Ta1 C13 C14 -40.2(3) no
C19 Ta1 C13 C12 97.6(3) no
C19 Ta1 C13 C14 -22.1(4) no
C110 Ta1 C13 C12 136.2(3) no
C110 Ta1 C13 C14 16.4(4) no
C111 Ta1 C13 C12 168.5(3) no
C111 Ta1 C13 C14 48.8(4) no
C114 Ta1 C13 C12 63.0(4) no
C114 Ta1 C13 C14 -56.7(4) no
O11 Ta1 C14 C13 13.1(5) no
O11 Ta1 C14 C15 -99.6(3) no
O12 Ta1 C14 C13 -63.9(3) no
O12 Ta1 C14 C15 -176.6(3) no
C11 Ta1 C14 C13 74.5(3) no
C11 Ta1 C14 C15 -38.2(3) no
C12 Ta1 C14 C13 34.2(3) no
C12 Ta1 C14 C15 -78.5(3) no
C13 Ta1 C14 C15 -112.7(4) no
C15 Ta1 C14 C13 112.7(4) no
C19 Ta1 C14 C13 159.2(4) no
C19 Ta1 C14 C15 46.6(3) no
C110 Ta1 C14 C13 -164.8(4) no
C110 Ta1 C14 C15 82.5(3) no
C111 Ta1 C14 C13 -144.9(3) no
C111 Ta1 C14 C15 102.4(3) no
C112 Ta1 C14 C13 -152.0(3) no
C112 Ta1 C14 C15 95.3(3) no
C113 Ta1 C14 C13 153.6(3) no
C113 Ta1 C14 C15 40.9(4) no
C114 Ta1 C14 C13 140.1(3) no
C114 Ta1 C14 C15 27.4(3) no
O11 Ta1 C15 C11 0.9(3) no
O11 Ta1 C15 C14 116.3(3) no
O11 Ta1 C15 C16 -121.7(3) no
O12 Ta1 C15 C11 -111.1(3) no
O12 Ta1 C15 C14 4.2(3) no
O12 Ta1 C15 C16 126.3(3) no
C11 Ta1 C15 C14 115.3(4) no
C11 Ta1 C15 C16 -122.6(4) no
C12 Ta1 C15 C11 -37.6(3) no
C12 Ta1 C15 C14 77.7(3) no
C12 Ta1 C15 C16 -160.2(3) no
C13 Ta1 C15 C11 -77.0(3) no
C13 Ta1 C15 C14 38.3(3) no
C13 Ta1 C15 C16 160.4(4) no
C14 Ta1 C15 C11 -115.3(4) no
C14 Ta1 C15 C16 122.1(4) no
C19 Ta1 C15 C11 123.1(3) no
C19 Ta1 C15 C14 -121.6(3) no
C19 Ta1 C15 C16 0.5(3) no
C110 Ta1 C15 C11 154.4(3) no
C110 Ta1 C15 C14 -90.3(3) no
C110 Ta1 C15 C16 31.8(3) no
C111 Ta1 C15 C11 154.4(2) no
C111 Ta1 C15 C14 -90.3(3) no
C111 Ta1 C15 C16 31.9(3) no
C112 Ta1 C15 C11 122.2(3) no
C112 Ta1 C15 C14 -122.5(3) no
C112 Ta1 C15 C16 -0.4(4) no
C113 Ta1 C15 C11 90.8(3) no
C113 Ta1 C15 C14 -153.9(3) no
C113 Ta1 C15 C16 -31.8(3) no
C114 Ta1 C15 C11 90.9(3) no
C114 Ta1 C15 C14 -153.8(3) no
C114 Ta1 C15 C16 -31.7(3) no
O11 Ta1 C19 C16 116.4(3) no
O11 Ta1 C19 C110 -124.4(3) no
O11 Ta1 C19 C114 -0.4(4) no
O12 Ta1 C19 C16 -109.4(3) no
O12 Ta1 C19 C110 9.8(4) no
O12 Ta1 C19 C114 133.8(3) no
C11 Ta1 C19 C16 29.7(3) no
C11 Ta1 C19 C110 149.0(3) no
C11 Ta1 C19 C114 -87.1(3) no
C12 Ta1 C19 C16 17.2(3) no
C12 Ta1 C19 C110 136.4(3) no
C12 Ta1 C19 C114 -99.7(3) no
C13 Ta1 C19 C16 -18.8(4) no
C13 Ta1 C19 C110 100.5(3) no
C13 Ta1 C19 C114 -135.6(3) no
C14 Ta1 C19 C16 -31.4(3) no
C14 Ta1 C19 C110 87.9(3) no
C14 Ta1 C19 C114 -148.2(4) no
C15 Ta1 C19 C16 -0.5(3) no
C15 Ta1 C19 C110 118.7(3) no
C15 Ta1 C19 C114 -117.3(4) no
C110 Ta1 C19 C16 -119.2(4) no
C110 Ta1 C19 C114 124.0(5) no
C111 Ta1 C19 C16 -146.8(4) no
C111 Ta1 C19 C110 -27.6(3) no
C111 Ta1 C19 C114 96.4(4) no
C112 Ta1 C19 C16 178.8(3) no
C112 Ta1 C19 C110 -62.0(3) no
C112 Ta1 C19 C114 62.0(3) no
C113 Ta1 C19 C16 144.6(4) no
C113 Ta1 C19 C110 -96.2(3) no
C113 Ta1 C19 C114 27.8(3) no
C114 Ta1 C19 C16 116.8(5) no
C114 Ta1 C19 C110 -124.0(5) no
O11 Ta1 C110 C19 96.7(3) no
O11 Ta1 C110 C111 -34.5(4) no
O12 Ta1 C110 C19 -173.0(3) no
O12 Ta1 C110 C111 55.7(3) no
C11 Ta1 C110 C19 -32.9(3) no
C11 Ta1 C110 C111 -164.2(3) no
C12 Ta1 C110 C19 -63.1(3) no
C12 Ta1 C110 C111 165.7(3) no
C13 Ta1 C110 C19 -95.1(3) no
C13 Ta1 C110 C111 133.6(3) no
C14 Ta1 C110 C19 -85.7(3) no
C14 Ta1 C110 C111 143.0(3) no
C15 Ta1 C110 C19 -48.8(3) no
C15 Ta1 C110 C111 180.0(3) no
C19 Ta1 C110 C111 -131.2(4) no
C111 Ta1 C110 C19 131.2(4) no
C112 Ta1 C110 C19 103.6(3) no
C112 Ta1 C110 C111 -27.6(3) no
C113 Ta1 C110 C19 67.9(3) no
C113 Ta1 C110 C111 -63.3(3) no
C114 Ta1 C110 C19 33.4(3) no
C114 Ta1 C110 C111 -97.9(3) no
O11 Ta1 C111 C110 158.2(2) no
O11 Ta1 C111 C112 24.6(3) no
O11 Ta1 C111 C115 -84.6(4) no
O12 Ta1 C111 C110 -124.8(3) no
O12 Ta1 C111 C112 101.6(3) no
O12 Ta1 C111 C115 -7.6(4) no
C11 Ta1 C111 C110 24.3(4) no
C11 Ta1 C111 C112 -109.4(3) no
C11 Ta1 C111 C115 141.4(4) no
C13 Ta1 C111 C110 -64.8(3) no
C13 Ta1 C111 C112 161.6(3) no
C13 Ta1 C111 C115 52.4(5) no
C14 Ta1 C111 C110 -38.2(3) no
C14 Ta1 C111 C112 -171.9(3) no
C14 Ta1 C111 C115 78.9(5) no
C15 Ta1 C111 C110 -0.1(3) no
C15 Ta1 C111 C112 -133.7(3) no
C15 Ta1 C111 C115 117.1(4) no
C19 Ta1 C111 C110 29.8(3) no
C19 Ta1 C111 C112 -103.9(3) no
C19 Ta1 C111 C115 146.9(5) no
C110 Ta1 C111 C112 -133.6(4) no
C110 Ta1 C111 C115 117.2(6) no
C112 Ta1 C111 C110 133.6(4) no
C112 Ta1 C111 C115 -109.2(5) no
C113 Ta1 C111 C110 101.7(3) no
C113 Ta1 C111 C112 -31.9(3) no
C113 Ta1 C111 C115 -141.2(5) no
C114 Ta1 C111 C110 67.8(3) no
C114 Ta1 C111 C112 -65.8(3) no
C114 Ta1 C111 C115 -175.0(5) no
O11 Ta1 C112 C111 -157.5(3) no
O11 Ta1 C112 C113 77.4(3) no
O12 Ta1 C112 C111 -75.8(2) no
O12 Ta1 C112 C113 159.1(3) no
C11 Ta1 C112 C111 114.6(3) no
C11 Ta1 C112 C113 -10.5(4) no
C14 Ta1 C112 C111 12.2(4) no
C14 Ta1 C112 C113 -112.9(3) no
C15 Ta1 C112 C111 63.4(3) no
C15 Ta1 C112 C113 -61.7(3) no
C19 Ta1 C112 C111 62.6(3) no
C19 Ta1 C112 C113 -62.5(3) no
C110 Ta1 C112 C111 26.7(2) no
C110 Ta1 C112 C113 -98.4(3) no
C111 Ta1 C112 C113 -125.1(4) no
C113 Ta1 C112 C111 125.1(4) no
C114 Ta1 C112 C111 98.9(3) no
C114 Ta1 C112 C113 -26.2(2) no
O11 Ta1 C113 C112 -96.4(3) no
O11 Ta1 C113 C114 129.1(3) no
O11 Ta1 C113 C116 15.5(6) no
O12 Ta1 C113 C112 -24.5(3) no
O12 Ta1 C113 C114 -159.0(3) no
O12 Ta1 C113 C116 87.4(6) no
C11 Ta1 C113 C112 172.9(3) no
C11 Ta1 C113 C114 38.5(3) no
C11 Ta1 C113 C116 -75.2(6) no
C12 Ta1 C113 C112 -160.7(3) no
C12 Ta1 C113 C114 64.8(4) no
C12 Ta1 C113 C116 -48.9(7) no
C14 Ta1 C113 C112 110.4(4) no
C14 Ta1 C113 C114 -24.1(5) no
C14 Ta1 C113 C116 -137.8(6) no
C15 Ta1 C113 C112 134.8(3) no
C15 Ta1 C113 C114 0.3(3) no
C15 Ta1 C113 C116 -113.4(6) no
C19 Ta1 C113 C112 104.1(3) no
C19 Ta1 C113 C114 -30.4(3) no
C19 Ta1 C113 C116 -144.1(7) no
C110 Ta1 C113 C112 66.3(3) no
C110 Ta1 C113 C114 -68.1(3) no
C110 Ta1 C113 C116 178.2(7) no
C111 Ta1 C113 C112 32.1(2) no
C111 Ta1 C113 C114 -102.4(3) no
C111 Ta1 C113 C116 144.0(7) no
C112 Ta1 C113 C114 -134.5(4) no
C112 Ta1 C113 C116 111.9(7) no
C114 Ta1 C113 C112 134.5(4) no
C114 Ta1 C113 C116 -113.7(8) no
O11 Ta1 C114 C19 179.7(3) no
O11 Ta1 C114 C113 -49.8(3) no
O12 Ta1 C114 C19 -93.0(4) no
O12 Ta1 C114 C113 37.6(4) no
C11 Ta1 C114 C19 86.7(3) no
C11 Ta1 C114 C113 -142.8(3) no
C12 Ta1 C114 C19 96.2(3) no
C12 Ta1 C114 C113 -133.3(3) no
C13 Ta1 C114 C19 64.0(4) no
C13 Ta1 C114 C113 -165.5(3) no
C14 Ta1 C114 C19 33.6(4) no
C14 Ta1 C114 C113 164.1(3) no
C15 Ta1 C114 C19 49.8(3) no
C15 Ta1 C114 C113 -179.7(3) no
C19 Ta1 C114 C113 130.5(5) no
C110 Ta1 C114 C19 -33.0(3) no
C110 Ta1 C114 C113 97.5(3) no
C111 Ta1 C114 C19 -67.7(3) no
C111 Ta1 C114 C113 62.9(3) no
C112 Ta1 C114 C19 -103.5(4) no
C112 Ta1 C114 C113 27.1(3) no
C113 Ta1 C114 C19 -130.5(5) no
Ta1 O11 C117 C118 -147.0(3) no
C120 O11 C117 C118 47.0(4) no
Ta1 O11 C120 C119 151.5(3) no
C117 O11 C120 C119 -43.3(4) no
Ta1 O12 C124B C123 -164.0(7) no
C121 O12 C124B C123 4.4(18) no
Ta1 O12 C121 C122 -171.1(3) no
C124B O12 C121 C122 18.8(11) no
C41 O4 C44 C43 -18.2(5) no
C44 O4 C41 C42 -5.7(5) no
O12 C124B C123 C122 -26.1(18) no
Ta1 C11 C12 C13 62.9(4) no
Ta1 C11 C15 C14 -63.5(3) no
C15 C11 C12 Ta1 -65.8(4) no
C15 C11 C12 C13 -3.0(6) no
C12 C11 C15 C14 6.1(6) no
C12 C11 C15 C16 165.5(4) no
Ta1 C11 C15 C16 95.9(4) no
C12 C11 C15 Ta1 69.6(4) no
C11 C12 C13 C14 -1.4(7) no
Ta1 C12 C13 C14 58.1(4) no
C11 C12 C13 Ta1 -59.5(4) no
C12 C13 C14 C15 5.2(6) no
C12 C13 C14 Ta1 -61.6(4) no
Ta1 C13 C14 C15 66.8(3) no
Ta1 C14 C15 C16 -95.7(4) no
Ta1 C14 C15 C11 63.8(3) no
C13 C14 C15 C16 -166.4(4) no
C13 C14 C15 Ta1 -70.7(4) no
C13 C14 C15 C11 -6.9(6) no
Ta1 C15 C16 C19 -0.6(3) no
C11 C15 C16 C17 39.1(6) no
C11 C15 C16 C18 164.0(5) no
C11 C15 C16 C19 -78.9(5) no
C14 C15 C16 C17 -165.1(4) no
Ta1 C15 C16 C17 117.3(3) no
Ta1 C15 C16 C18 -117.8(4) no
C14 C15 C16 C19 77.0(5) no
C14 C15 C16 C18 -40.2(6) no
C15 C16 C19 C114 84.1(4) no
C17 C16 C19 Ta1 -116.4(3) no
C15 C16 C19 C110 -84.6(5) no
C17 C16 C19 C114 -32.9(6) no
C18 C16 C19 Ta1 117.4(3) no
C17 C16 C19 C110 158.4(4) no
C18 C16 C19 C114 -159.1(4) no
C15 C16 C19 Ta1 0.6(3) no
C18 C16 C19 C110 32.2(6) no
C114 C19 C110 Ta1 -67.2(4) no
C16 C19 C110 Ta1 101.5(4) no
C114 C19 C110 C111 -9.9(6) no
Ta1 C19 C110 C111 57.4(4) no
C16 C19 C110 C111 158.9(4) no
C110 C19 C114 C113 7.7(6) no
C110 C19 C114 Ta1 67.8(4) no
Ta1 C19 C114 C113 -60.1(4) no
C16 C19 C114 Ta1 -101.2(4) no
C16 C19 C114 C113 -161.2(4) no
C19 C110 C111 C112 -2.7(6) no
C19 C110 C111 C115 176.1(4) no
C19 C110 C111 Ta1 -52.8(4) no
Ta1 C110 C111 C115 -131.1(4) no
Ta1 C110 C111 C112 50.1(4) no
C110 C111 C112 Ta1 -51.3(4) no
C115 C111 C112 C113 -160.9(4) no
C115 C111 C112 Ta1 129.9(4) no
Ta1 C111 C112 C113 69.3(4) no
C110 C111 C112 C113 18.0(6) no
C111 C112 C113 Ta1 -68.7(4) no
Ta1 C112 C113 C116 -132.8(4) no
C111 C112 C113 C116 158.5(4) no
Ta1 C112 C113 C114 48.7(4) no
C111 C112 C113 C114 -20.0(6) no
C116 C113 C114 Ta1 133.6(4) no
C116 C113 C114 C19 -171.6(4) no
C112 C113 C114 C19 6.9(6) no
C112 C113 C114 Ta1 -47.9(4) no
Ta1 C113 C114 C19 54.8(4) no
O11 C117 C118 C119 -32.3(4) no
C117 C118 C119 C120 6.1(4) no
C118 C119 C120 O11 22.4(4) no
O12 C121 C122 C123 -33.4(5) no
C121 C122 C123 C124B 36.6(12) no
C26 C21 C22 F22 179.5(4) no
B2 C21 C22 C23 179.4(4) no
C26 C21 C22 C23 0.7(6) no
B2 C21 C22 F22 -1.8(6) no
B2 C21 C26 F26 -2.4(7) no
B2 C21 C26 C25 179.2(4) no
C22 C21 B2 C27 176.1(4) no
C22 C21 B2 C213 -61.6(5) no
C22 C21 B2 C219 62.8(5) no
C26 C21 B2 C27 -5.5(7) no
C26 C21 B2 C213 116.8(5) no
C26 C21 B2 C219 -118.8(5) no
C22 C21 C26 C25 -2.4(6) no
C22 C21 C26 F26 176.1(4) no
F22 C22 C23 C24 -178.2(4) no
F22 C22 C23 F23 0.9(6) no
C21 C22 C23 F23 179.7(4) no
C21 C22 C23 C24 0.6(7) no
F23 C23 C24 F24 -0.7(6) no
C22 C23 C24 C25 -0.5(6) no
C22 C23 C24 F24 178.3(4) no
F23 C23 C24 C25 -179.6(4) no
F24 C24 C25 C26 -179.8(4) no
C23 C24 C25 F25 179.1(4) no
F24 C24 C25 F25 0.2(6) no
C23 C24 C25 C26 -0.9(6) no
F25 C25 C26 C21 -177.4(4) no
F25 C25 C26 F26 4.0(6) no
C24 C25 C26 C21 2.6(7) no
C24 C25 C26 F26 -176.0(4) no
C212 C27 C28 C29 1.9(8) no
C212 C27 C28 F28 -178.9(4) no
C28 C27 B2 C21 -63.2(6) no
B2 C27 C28 F28 8.1(7) no
B2 C27 C28 C29 -171.1(5) no
C212 C27 B2 C21 124.9(5) no
C212 C27 B2 C213 7.1(7) no
C212 C27 B2 C219 -115.0(5) no
C28 C27 C212 C211 -0.3(7) no
C28 C27 C212 F212 -177.2(4) no
B2 C27 C212 F212 -5.0(7) no
B2 C27 C212 C211 171.9(5) no
C28 C27 B2 C219 56.9(5) no
C28 C27 B2 C213 179.0(4) no
F28 C28 C29 F29 -3.6(8) no
F28 C28 C29 C210 177.8(5) no
C27 C28 C29 F29 175.7(5) no
C27 C28 C29 C210 -2.9(9) no
C28 C29 C210 C211 2.2(9) no
C28 C29 C210 F210 -179.7(5) no
F29 C29 C210 C211 -176.4(5) no
F29 C29 C210 F210 1.7(8) no
C29 C210 C211 F211 178.0(5) no
F210 C210 C211 F211 -0.1(9) no
F210 C210 C211 C212 -178.9(5) no
C29 C210 C211 C212 -0.7(9) no
C210 C211 C212 F212 176.9(5) no
C210 C211 C212 C27 -0.2(8) no
F211 C211 C212 C27 -178.9(4) no
F211 C211 C212 F212 -1.9(7) no
B2 C213 C214 F214 2.0(6) no
B2 C213 C214 C215 -174.6(4) no
C214 C213 C218 F218 175.7(4) no
C214 C213 C218 C217 -5.5(6) no
B2 C213 C218 F218 -3.0(7) no
C218 C213 C214 F214 -176.9(4) no
C218 C213 C214 C215 6.5(6) no
C214 C213 B2 C27 60.0(6) no
C214 C213 B2 C219 174.1(4) no
C218 C213 B2 C21 115.8(5) no
C218 C213 B2 C27 -121.3(5) no
C218 C213 B2 C219 -7.3(6) no
B2 C213 C218 C217 175.8(4) no
C214 C213 B2 C21 -62.8(5) no
F214 C214 C215 F215 0.4(6) no
C213 C214 C215 C216 -3.0(7) no
F214 C214 C215 C216 -179.7(4) no
C213 C214 C215 F215 177.1(4) no
F215 C215 C216 F216 -1.9(6) no
C214 C215 C216 C217 -2.1(7) no
F215 C215 C216 C217 177.8(4) no
C214 C215 C216 F216 178.2(4) no
C215 C216 C217 F217 -179.0(4) no
C215 C216 C217 C218 3.1(7) no
F216 C216 C217 C218 -177.2(4) no
F216 C216 C217 F217 0.8(7) no
F217 C217 C218 C213 -177.0(4) no
F217 C217 C218 F218 1.9(6) no
C216 C217 C218 F218 179.8(4) no
C216 C217 C218 C213 1.0(7) no
C224 C219 C220 F220 179.1(4) no
B2 C219 C220 C221 -169.8(4) no
C220 C219 C224 F224 -178.8(4) no
C220 C219 C224 C223 -0.4(7) no
B2 C219 C224 F224 -9.6(7) no
B2 C219 C224 C223 168.8(4) no
C224 C219 C220 C221 0.3(6) no
B2 C219 C220 F220 9.0(6) no
C220 C219 B2 C213 -61.3(5) no
C224 C219 B2 C21 11.6(6) no
C224 C219 B2 C27 -109.1(5) no
C224 C219 B2 C213 130.3(5) no
C220 C219 B2 C27 59.3(5) no
C220 C219 B2 C21 179.9(4) no
F220 C220 C221 C222 -178.4(4) no
F220 C220 C221 F221 0.7(6) no
C219 C220 C221 C222 0.4(7) no
C219 C220 C221 F221 179.5(4) no
F221 C221 C222 C223 179.9(4) no
F221 C221 C222 F222 0.3(6) no
C220 C221 C222 F222 179.4(4) no
C220 C221 C222 C223 -1.0(7) no
F222 C222 C223 F223 -0.7(7) no
C221 C222 C223 C224 0.9(7) no
C221 C222 C223 F223 179.7(4) no
F222 C222 C223 C224 -179.5(4) no
C222 C223 C224 F224 178.3(4) no
C222 C223 C224 C219 -0.2(7) no
F223 C223 C224 C219 -179.0(4) no
F223 C223 C224 F224 -0.4(6) no
C36 C31 C32 F32 179.7(4) no
B3 C31 C32 C33 -174.5(4) no
C36 C31 C32 C33 -0.5(7) no
B3 C31 C32 F32 5.6(6) no
B3 C31 C36 F36 -2.9(7) no
B3 C31 C36 C35 176.4(4) no
C32 C31 B3 C37 -177.1(4) no
C32 C31 B3 C313 62.2(5) no
C32 C31 B3 C319 -62.3(5) no
C32 C31 C36 F36 -176.3(4) no
C32 C31 C36 C35 3.1(6) no
C36 C31 B3 C319 124.7(5) no
C36 C31 B3 C313 -110.8(5) no
C36 C31 B3 C37 9.9(6) no
F32 C32 C33 C34 178.3(4) no
F32 C32 C33 F33 -1.2(6) no
C31 C32 C33 F33 179.0(4) no
C31 C32 C33 C34 -1.6(7) no
F33 C33 C34 F34 -0.2(7) no
C32 C33 C34 C35 1.3(7) no
F33 C33 C34 C35 -179.3(4) no
C32 C33 C34 F34 -179.7(4) no
F34 C34 C35 F35 1.3(7) no
C33 C34 C35 C36 1.1(7) no
F34 C34 C35 C36 -178.0(4) no
C33 C34 C35 F35 -179.7(4) no
C34 C35 C36 F36 175.9(4) no
C34 C35 C36 C31 -3.5(7) no
F35 C35 C36 C31 177.3(4) no
F35 C35 C36 F36 -3.3(6) no
C312 C37 C38 C39 4.5(6) no
C312 C37 C38 F38 -175.2(4) no
C38 C37 B3 C31 54.0(5) no
B3 C37 C38 F38 -0.3(6) no
B3 C37 C38 C39 179.3(4) no
C312 C37 B3 C31 -131.9(4) no
C312 C37 B3 C313 -16.8(6) no
C312 C37 B3 C319 106.5(5) no
C38 C37 B3 C319 -67.6(5) no
C38 C37 C312 F312 176.1(4) no
C38 C37 B3 C313 169.1(4) no
B3 C37 C312 F312 1.6(7) no
B3 C37 C312 C311 -177.6(4) no
C38 C37 C312 C311 -3.1(7) no
F38 C38 C39 F39 -1.3(6) no
C37 C38 C39 F39 179.1(4) no
C37 C38 C39 C310 -2.3(7) no
F38 C38 C39 C310 177.4(4) no
C38 C39 C310 C311 -1.6(7) no
F39 C39 C310 F310 -1.6(6) no
F39 C39 C310 C311 177.1(4) no
C38 C39 C310 F310 179.8(4) no
O4 C41 C42 C43 26.7(4) no
C41 C42 C43 C44 -36.4(5) no
C42 C43 C44 O4 34.2(5) no
F310 C310 C311 C312 -178.6(4) no
F310 C310 C311 F311 1.8(7) no
C39 C310 C311 F311 -176.9(4) no
C39 C310 C311 C312 2.8(7) no
F311 C311 C312 F312 0.1(6) no
C310 C311 C312 C37 -0.3(7) no
F311 C311 C312 C37 179.4(4) no
C310 C311 C312 F312 -179.6(4) no
B3 C313 C314 C315 -176.9(4) no
B3 C313 C318 F318 -1.8(7) no
C314 C313 C318 F318 -176.2(4) no
C314 C313 C318 C317 3.9(6) no
B3 C313 C314 F314 3.0(6) no
C314 C313 B3 C319 -173.9(4) no
C318 C313 B3 C31 -110.9(5) no
C318 C313 B3 C37 127.4(5) no
C318 C313 B3 C319 12.1(7) no
B3 C313 C318 C317 178.3(4) no
C314 C313 B3 C31 63.1(5) no
C314 C313 B3 C37 -58.6(5) no
C318 C313 C314 F314 177.9(4) no
C318 C313 C314 C315 -2.0(6) no
F314 C314 C315 F315 -2.0(6) no
F314 C314 C315 C316 179.6(4) no
C313 C314 C315 F315 177.9(4) no
C313 C314 C315 C316 -0.5(7) no
C314 C315 C316 F316 179.5(4) no
C314 C315 C316 C317 1.4(6) no
F315 C315 C316 C317 -177.0(4) no
F315 C315 C316 F316 1.0(6) no
F316 C316 C317 C318 -177.7(4) no
C315 C316 C317 F317 177.6(4) no
F316 C316 C317 F317 -0.5(6) no
C315 C316 C317 C318 0.3(6) no
F317 C317 C318 C313 179.6(4) no
C316 C317 C318 F318 176.8(4) no
F317 C317 C318 F318 -0.4(6) no
C316 C317 C318 C313 -3.3(7) no
C320 C319 C324 F324 179.4(4) no
B3 C319 C324 F324 8.4(8) no
B3 C319 C324 C323 -170.0(5) no
C320 C319 C324 C323 1.0(8) no
C320 C319 B3 C37 -64.7(5) no
C320 C319 B3 C313 56.4(6) no
C324 C319 B3 C31 -16.0(7) no
C324 C319 B3 C37 105.7(5) no
C324 C319 B3 C313 -133.1(5) no
C324 C319 C320 C321 0.7(7) no
C320 C319 B3 C31 173.5(4) no
C324 C319 C320 F320 -178.7(4) no
B3 C319 C320 F320 -7.0(6) no
B3 C319 C320 C321 172.3(5) no
F320 C320 C321 F321 -2.8(7) no
F320 C320 C321 C322 178.3(5) no
C319 C320 C321 F321 177.8(4) no
C319 C320 C321 C322 -1.1(8) no
C320 C321 C322 F322 -179.1(5) no
C320 C321 C322 C323 -0.2(8) no
F321 C321 C322 F322 2.0(8) no
F321 C321 C322 C323 -179.1(5) no
F322 C322 C323 F323 -1.3(9) no
C321 C322 C323 F323 179.8(5) no
C321 C322 C323 C324 1.8(9) no
F322 C322 C323 C324 -179.3(5) no
C322 C323 C324 F324 179.2(5) no
C322 C323 C324 C319 -2.3(9) no
F323 C323 C324 F324 1.2(8) no
F323 C323 C324 C319 179.7(5) no
